data_4117280
loop_
_publ_author_name
'Yan-Zhen Zheng'
'Marco Evangelisti'
'Floriana Tuna'
'Richard E. P. Winpenny'

_publ_section_title
;
 Co-Ln Mixed-Metal Phosphonate Grids and Cages as Molecular Magnetic
 Refrigerants
;
_journal_name_full 'Journal of the American Chemical Society'
_journal_page_first 1057
_journal_page_last 1065
_journal_paper_doi 10.1021/ja208367k
_journal_volume 134
_journal_year 2012
_chemical_formula_sum 'C108 H222 Co6 Ho8 N2 O63 P6'
_chemical_formula_weight 4415.72
_chemical_name_systematic
; 
 ? 
;
_space_group_IT_number 11
_symmetry_cell_setting monoclinic
_symmetry_space_group_name_Hall '-P 2yb'
_symmetry_space_group_name_H-M 'P 1 21/m 1'
_atom_sites_solution_hydrogens geom
_atom_sites_solution_primary direct
_atom_sites_solution_secondary difmap
_audit_creation_method SHELXL-97
_cell_angle_alpha 90.00
_cell_angle_beta 97.5570(10)
_cell_angle_gamma 90.00
_cell_formula_units_Z 2
_cell_length_a 16.4893(10)
_cell_length_b 23.3904(14)
_cell_length_c 22.4186(14)
_cell_measurement_temperature 100(2)
_cell_volume 8571.6(9)
_computing_cell_refinement 'Bruker SMART'
_computing_data_collection 'Bruker SMART'
_computing_data_reduction 'Bruker SAINT'
_computing_molecular_graphics 'Bruker SHELXTL'
_computing_publication_material 'Bruker SHELXTL'
_computing_structure_refinement 'SHELXL-97 (Sheldrick, 1997)'
_computing_structure_solution 'SHELXS-97 (Sheldrick, 1990)'
_diffrn_ambient_temperature 100(2)
_diffrn_measured_fraction_theta_full 0.999
_diffrn_measured_fraction_theta_max 0.999
_diffrn_radiation_monochromator graphite
_diffrn_radiation_source 'fine-focus sealed tube'
_diffrn_radiation_type MoK\a
_diffrn_radiation_wavelength 0.71073
_diffrn_reflns_av_R_equivalents 0.0591
_diffrn_reflns_av_sigmaI/netI 0.0737
_diffrn_reflns_limit_h_max 14
_diffrn_reflns_limit_h_min -19
_diffrn_reflns_limit_k_max 27
_diffrn_reflns_limit_k_min -27
_diffrn_reflns_limit_l_max 26
_diffrn_reflns_limit_l_min -26
_diffrn_reflns_number 43355
_diffrn_reflns_theta_full 25.00
_diffrn_reflns_theta_max 25.00
_diffrn_reflns_theta_min 1.69
_exptl_absorpt_coefficient_mu 4.340
_exptl_absorpt_correction_T_max 0.8456
_exptl_absorpt_correction_T_min 0.2349
_exptl_absorpt_correction_type multi-scan
_exptl_absorpt_process_details SADABS
_exptl_crystal_colour purple
_exptl_crystal_density_diffrn 1.711
_exptl_crystal_description plate
_exptl_crystal_F_000 4352
_exptl_crystal_size_max 0.47
_exptl_crystal_size_mid 0.36
_exptl_crystal_size_min 0.04
_refine_diff_density_max 1.904
_refine_diff_density_min -1.401
_refine_diff_density_rms 0.164
_refine_ls_extinction_method none
_refine_ls_goodness_of_fit_ref 1.048
_refine_ls_hydrogen_treatment constr
_refine_ls_matrix_type full
_refine_ls_number_parameters 1205
_refine_ls_number_reflns 15493
_refine_ls_number_restraints 1882
_refine_ls_restrained_S_all 1.043
_refine_ls_R_factor_all 0.1121
_refine_ls_R_factor_gt 0.0659
_refine_ls_shift/su_max 0.008
_refine_ls_shift/su_mean 0.000
_refine_ls_structure_factor_coef Fsqd
_refine_ls_weighting_details 'calc w=1/[\s^2^(Fo^2^)+(0.0782P)^2^+50.9867P] where P=(Fo^2^+2Fc^2^)/3'
_refine_ls_weighting_scheme calc
_refine_ls_wR_factor_gt 0.1598
_refine_ls_wR_factor_ref 0.1866
_reflns_number_gt 9652
_reflns_number_total 15493
_reflns_threshold_expression >2sigma(I)
_cod_data_source_file ja208367k_si_013.cif
_cod_data_source_block cohom
_cod_database_code 4117280

loop_
_symmetry_equiv_pos_as_xyz
'x, y, z'
'-x, y+1/2, -z'
'-x, -y, -z'
'x, -y-1/2, z'

loop_
_atom_site_label
_atom_site_type_symbol
_atom_site_fract_x
_atom_site_fract_y
_atom_site_fract_z
_atom_site_U_iso_or_equiv
_atom_site_adp_type
_atom_site_occupancy
_atom_site_symmetry_multiplicity
_atom_site_calc_flag
_atom_site_refinement_flags
_atom_site_disorder_assembly
_atom_site_disorder_group
Ho1 Ho 0.18655(3) 0.33506(2) 0.39013(2) 0.04412(15) Uani 1 1 d U . .
Ho2 Ho 0.14125(3) 0.33175(3) 0.13445(2) 0.05963(19) Uani 1 1 d U . .
Ho3 Ho 0.47610(4) 0.33389(4) 0.23082(3) 0.0848(3) Uani 1 1 d U . .
Co1 Co 0.30918(13) 0.2500 0.18140(10) 0.0573(6) Uani 1 2 d SU . .
Co2 Co 0.20962(15) 0.54888(9) 0.19841(10) 0.0898(6) Uani 1 1 d U . .
Co3 Co 0.16470(11) 0.2500 0.26245(9) 0.0415(5) Uani 1 2 d SU . .
Co4 Co 0.2086(3) 0.4874(2) 0.3252(2) 0.0495(10) Uani 0.502(2) 1 d PU . 1
Ho4 Ho 0.37545(14) 0.48638(10) 0.25381(10) 0.0572(5) Uani 0.502(2) 1 d PU . 1
O1 O 0.4158(9) 0.3920(8) 0.2970(7) 0.0594(18) Uani 0.502(2) 1 d PU . 1
O2 O 0.3335(9) 0.4581(7) 0.3445(7) 0.0509(18) Uani 0.502(2) 1 d PU . 1
O3 O 0.3141(9) 0.3497(7) 0.3578(7) 0.050(2) Uani 0.502(2) 1 d PU . 1
O17 O 0.1057(12) 0.5361(9) 0.3066(10) 0.085(3) Uani 0.502(2) 1 d PU . 1
O18 O 0.1096(14) 0.5934(9) 0.2279(12) 0.103(3) Uani 0.502(2) 1 d PU . 1
C13 C 0.0844(15) 0.5797(11) 0.2779(14) 0.097(3) Uani 0.502(2) 1 d PDU . 1
C14 C 0.0164(13) 0.6149(8) 0.3000(10) 0.112(4) Uani 0.502(2) 1 d PDU . 1
C15 C 0.026(2) 0.6775(8) 0.2843(16) 0.122(6) Uani 0.502(2) 1 d PDU . 1
H15A H -0.0178 0.6998 0.2985 0.183 Uiso 0.502(2) 1 calc PR . 1
H15B H 0.0233 0.6815 0.2405 0.183 Uiso 0.502(2) 1 calc PR . 1
H15C H 0.0792 0.6914 0.3036 0.183 Uiso 0.502(2) 1 calc PR . 1
C16 C 0.021(2) 0.6093(15) 0.3679(10) 0.136(7) Uani 0.502(2) 1 d PDU . 1
H16A H -0.0233 0.6311 0.3820 0.203 Uiso 0.502(2) 1 calc PR . 1
H16B H 0.0739 0.6242 0.3870 0.203 Uiso 0.502(2) 1 calc PR . 1
H16C H 0.0163 0.5689 0.3786 0.203 Uiso 0.502(2) 1 calc PR . 1
C17 C -0.0663(13) 0.5937(13) 0.2709(15) 0.135(8) Uani 0.502(2) 1 d PDU . 1
H17A H -0.1097 0.6159 0.2859 0.203 Uiso 0.502(2) 1 calc PR . 1
H17B H -0.0725 0.5532 0.2808 0.203 Uiso 0.502(2) 1 calc PR . 1
H17C H -0.0702 0.5981 0.2271 0.203 Uiso 0.502(2) 1 calc PR . 1
O27 O 0.4138(11) 0.5701(8) 0.3099(9) 0.080(2) Uani 0.502(2) 1 d PU . 1
O28 O 0.2795(11) 0.5632(7) 0.2960(8) 0.0701(18) Uani 0.502(2) 1 d PU . 1
C50 C 0.348(2) 0.586(2) 0.3199(18) 0.077(2) Uani 0.502(2) 1 d PDU . 1
C51 C 0.3435(11) 0.6366(11) 0.3648(11) 0.086(3) Uani 0.502(2) 1 d PDU . 1
C52 C 0.2728(16) 0.6750(12) 0.3420(15) 0.122(8) Uani 0.502(2) 1 d PDU . 1
H52A H 0.2702 0.7069 0.3699 0.183 Uiso 0.502(2) 1 calc PR . 1
H52B H 0.2217 0.6531 0.3388 0.183 Uiso 0.502(2) 1 calc PR . 1
H52C H 0.2806 0.6898 0.3022 0.183 Uiso 0.502(2) 1 calc PR . 1
C53 C 0.4218(16) 0.6705(12) 0.3705(14) 0.097(5) Uani 0.502(2) 1 d PDU . 1
H53A H 0.4185 0.7022 0.3986 0.145 Uiso 0.502(2) 1 calc PR . 1
H53B H 0.4299 0.6857 0.3310 0.145 Uiso 0.502(2) 1 calc PR . 1
H53C H 0.4678 0.6456 0.3854 0.145 Uiso 0.502(2) 1 calc PR . 1
C54 C 0.3313(18) 0.6136(13) 0.4258(11) 0.109(7) Uani 0.502(2) 1 d PDU . 1
H54A H 0.3287 0.6455 0.4539 0.163 Uiso 0.502(2) 1 calc PR . 1
H54B H 0.3771 0.5885 0.4407 0.163 Uiso 0.502(2) 1 calc PR . 1
H54C H 0.2800 0.5919 0.4225 0.163 Uiso 0.502(2) 1 calc PR . 1
O19 O 0.2657(16) 0.6169(11) 0.1674(11) 0.108(4) Uani 0.502(2) 1 d PU . 1
O20 O 0.3533(16) 0.5454(11) 0.1749(10) 0.103(3) Uani 0.502(2) 1 d PU . 1
C18 C 0.3281(19) 0.5974(13) 0.1620(13) 0.108(3) Uani 0.502(2) 1 d PDU . 1
C19 C 0.3903(15) 0.6364(10) 0.1384(9) 0.113(4) Uani 0.502(2) 1 d PDU . 1
C20 C 0.4631(16) 0.6031(15) 0.1227(14) 0.120(6) Uani 0.502(2) 1 d PDU . 1
H20A H 0.5011 0.6291 0.1063 0.180 Uiso 0.502(2) 1 calc PR . 1
H20B H 0.4445 0.5738 0.0928 0.180 Uiso 0.502(2) 1 calc PR . 1
H20C H 0.4909 0.5847 0.1591 0.180 Uiso 0.502(2) 1 calc PR . 1
C21 C 0.354(2) 0.6676(12) 0.0825(11) 0.121(6) Uani 0.502(2) 1 d PDU . 1
H21A H 0.3962 0.6915 0.0680 0.182 Uiso 0.502(2) 1 calc PR . 1
H21B H 0.3089 0.6918 0.0919 0.182 Uiso 0.502(2) 1 calc PR . 1
H21C H 0.3336 0.6399 0.0514 0.182 Uiso 0.502(2) 1 calc PR . 1
C22 C 0.422(2) 0.6806(12) 0.1843(13) 0.131(7) Uani 0.502(2) 1 d PDU . 1
H22A H 0.4616 0.7053 0.1676 0.196 Uiso 0.502(2) 1 calc PR . 1
H22B H 0.4492 0.6615 0.2205 0.196 Uiso 0.502(2) 1 calc PR . 1
H22C H 0.3766 0.7038 0.1948 0.196 Uiso 0.502(2) 1 calc PR . 1
Ho4' Ho 0.24583(10) 0.47832(7) 0.32914(8) 0.0483(4) Uani 0.498(2) 1 d PU . 2
Co4' Co 0.3835(5) 0.4791(3) 0.2311(2) 0.0599(13) Uani 0.498(2) 1 d PU . 2
O1' O 0.4021(9) 0.3428(8) 0.3116(7) 0.060(2) Uani 0.498(2) 1 d PU . 2
O2' O 0.3803(9) 0.4486(7) 0.3223(6) 0.0523(18) Uani 0.498(2) 1 d PU . 2
O3' O 0.2943(8) 0.3820(7) 0.3683(7) 0.047(2) Uani 0.498(2) 1 d PU . 2
O17' O 0.1464(12) 0.5416(9) 0.2927(10) 0.085(3) Uani 0.498(2) 1 d PU . 2
O18' O 0.1632(13) 0.6119(9) 0.2339(11) 0.095(3) Uani 0.498(2) 1 d PU . 2
C13' C 0.1325(17) 0.5900(11) 0.2767(14) 0.094(3) Uani 0.498(2) 1 d PDU . 2
C14' C 0.0841(13) 0.6300(10) 0.3122(11) 0.106(3) Uani 0.498(2) 1 d PDU . 2
C15' C 0.1419(19) 0.6686(12) 0.3502(13) 0.121(7) Uani 0.498(2) 1 d PDU . 2
H15D H 0.1715 0.6923 0.3242 0.181 Uiso 0.498(2) 1 calc PR . 2
H15E H 0.1810 0.6455 0.3767 0.181 Uiso 0.498(2) 1 calc PR . 2
H15F H 0.1111 0.6932 0.3745 0.181 Uiso 0.498(2) 1 calc PR . 2
C16' C 0.027(2) 0.6648(12) 0.2694(17) 0.121(6) Uani 0.498(2) 1 d PDU . 2
H16D H 0.0585 0.6891 0.2453 0.181 Uiso 0.498(2) 1 calc PR . 2
H16E H -0.0071 0.6887 0.2920 0.181 Uiso 0.498(2) 1 calc PR . 2
H16F H -0.0082 0.6392 0.2427 0.181 Uiso 0.498(2) 1 calc PR . 2
C17' C 0.0364(18) 0.5953(15) 0.3515(14) 0.121(6) Uani 0.498(2) 1 d PDU . 2
H17D H 0.0742 0.5735 0.3804 0.181 Uiso 0.498(2) 1 calc PR . 2
H17E H 0.0003 0.5689 0.3266 0.181 Uiso 0.498(2) 1 calc PR . 2
H17F H 0.0035 0.6208 0.3734 0.181 Uiso 0.498(2) 1 calc PR . 2
O27' O 0.3314(12) 0.5566(8) 0.2766(9) 0.073(2) Uani 0.498(2) 1 d PU . 2
O29' O 0.3130(11) 0.5595(7) 0.3710(9) 0.076(3) Uani 0.498(2) 1 d PU . 2
C50' C 0.344(2) 0.5819(19) 0.3281(15) 0.077(2) Uani 0.498(2) 1 d PDU . 2
C51' C 0.4072(14) 0.6272(10) 0.3383(8) 0.083(3) Uani 0.498(2) 1 d PDU . 2
C52' C 0.3925(19) 0.6618(12) 0.3922(12) 0.096(5) Uani 0.498(2) 1 d PDU . 2
H52D H 0.3960 0.6369 0.4277 0.144 Uiso 0.498(2) 1 calc PR . 2
H52E H 0.3379 0.6791 0.3851 0.144 Uiso 0.498(2) 1 calc PR . 2
H52F H 0.4339 0.6920 0.3992 0.144 Uiso 0.498(2) 1 calc PR . 2
C53' C 0.4898(15) 0.5995(13) 0.3495(13) 0.105(6) Uani 0.498(2) 1 d PDU . 2
H53D H 0.4983 0.5759 0.3147 0.158 Uiso 0.498(2) 1 calc PR . 2
H53E H 0.4929 0.5755 0.3855 0.158 Uiso 0.498(2) 1 calc PR . 2
H53F H 0.5321 0.6292 0.3555 0.158 Uiso 0.498(2) 1 calc PR . 2
C54' C 0.401(2) 0.6645(11) 0.2837(13) 0.123(8) Uani 0.498(2) 1 d PDU . 2
H54D H 0.4110 0.6415 0.2487 0.184 Uiso 0.498(2) 1 calc PR . 2
H54E H 0.4427 0.6948 0.2901 0.184 Uiso 0.498(2) 1 calc PR . 2
H54F H 0.3468 0.6817 0.2764 0.184 Uiso 0.498(2) 1 calc PR . 2
O19' O 0.2812(17) 0.5855(11) 0.1405(11) 0.109(3) Uani 0.498(2) 1 d PU . 2
O20' O 0.3867(15) 0.5290(10) 0.1571(10) 0.099(3) Uani 0.498(2) 1 d PU . 2
C18' C 0.3557(18) 0.5702(12) 0.1349(12) 0.107(3) Uani 0.498(2) 1 d PDU . 2
C19' C 0.3996(13) 0.6091(9) 0.0949(9) 0.112(4) Uani 0.498(2) 1 d PDU . 2
C20' C 0.4879(14) 0.5890(15) 0.0995(13) 0.116(6) Uani 0.498(2) 1 d PDU . 2
H20D H 0.5176 0.6129 0.0738 0.174 Uiso 0.498(2) 1 calc PR . 2
H20E H 0.4892 0.5491 0.0863 0.174 Uiso 0.498(2) 1 calc PR . 2
H20F H 0.5137 0.5921 0.1413 0.174 Uiso 0.498(2) 1 calc PR . 2
C21' C 0.3567(18) 0.6034(12) 0.0311(9) 0.109(7) Uani 0.498(2) 1 d PDU . 2
H21D H 0.3846 0.6272 0.0041 0.164 Uiso 0.498(2) 1 calc PR . 2
H21E H 0.2998 0.6160 0.0296 0.164 Uiso 0.498(2) 1 calc PR . 2
H21F H 0.3579 0.5634 0.0183 0.164 Uiso 0.498(2) 1 calc PR . 2
C22' C 0.394(2) 0.6697(9) 0.1182(14) 0.121(6) Uani 0.498(2) 1 d PDU . 2
H22D H 0.4227 0.6957 0.0937 0.182 Uiso 0.498(2) 1 calc PR . 2
H22E H 0.4198 0.6715 0.1601 0.182 Uiso 0.498(2) 1 calc PR . 2
H22F H 0.3367 0.6810 0.1158 0.182 Uiso 0.498(2) 1 calc PR . 2
P1 P 0.08583(17) 0.37707(13) 0.27424(14) 0.0510(7) Uani 1 1 d U . .
P2 P 0.37752(17) 0.39414(14) 0.35244(14) 0.0513(7) Uani 1 1 d U . .
P3 P 0.3454(3) 0.3776(2) 0.13197(16) 0.0819(10) Uani 1 1 d U . .
O4 O 0.1013(4) 0.3159(3) 0.2988(3) 0.0469(14) Uani 1 1 d U . .
O5 O 0.1032(4) 0.3852(3) 0.2104(3) 0.0568(16) Uani 1 1 d U . .
O6 O 0.1421(4) 0.4133(3) 0.3204(3) 0.0523(14) Uani 1 1 d U . .
O7 O 0.2543(6) 0.3844(4) 0.1254(4) 0.0784(19) Uani 1 1 d U . .
O8 O 0.3751(5) 0.3162(5) 0.1467(4) 0.0795(18) Uani 1 1 d U . .
O9 O 0.3910(6) 0.4133(4) 0.1831(4) 0.0818(16) Uani 1 1 d U . .
O10 O 0.4083(7) 0.2500 0.2500(5) 0.074(2) Uani 1 2 d SU . .
H10D H 0.3904 0.2500 0.2909 0.089 Uiso 1 2 calc SR . .
O11 O 0.0933(6) 0.2500 0.1787(5) 0.055(2) Uani 1 2 d SU . .
H11D H 0.0331 0.2500 0.1805 0.066 Uiso 1 2 calc SR . .
O12 O 0.2350(4) 0.3072(3) 0.2202(3) 0.0485(15) Uani 1 1 d U . .
H12D H 0.2622 0.3391 0.2449 0.058 Uiso 1 1 calc R . .
O13 O 0.2132(7) 0.2500 0.1109(5) 0.066(2) Uani 1 2 d SU . .
H13A H 0.2304 0.2500 0.0698 0.079 Uiso 1 2 calc SR . .
O14 O 0.2292(5) 0.2500 0.3502(4) 0.0440(18) Uani 1 2 d SU . .
H14A H 0.2897 0.2500 0.3492 0.053 Uiso 1 2 calc SR . .
O15 O 0.2058(14) 0.4109(8) 0.4467(7) 0.068(3) Uani 0.54(2) 1 d PU . 1
O15' O 0.1572(16) 0.4061(9) 0.4554(9) 0.069(3) Uani 0.46(2) 1 d PU . 2
O16 O 0.2058(5) 0.4935(4) 0.4179(4) 0.0724(19) Uani 1 1 d U . .
O21 O 0.5101(5) 0.4923(4) 0.2493(4) 0.087(2) Uani 1 1 d U . .
O22 O 0.5580(6) 0.4073(6) 0.2441(7) 0.143(3) Uani 1 1 d U . .
O23 O 0.5728(5) 0.2970(7) 0.3035(5) 0.119(3) Uani 1 1 d U . .
O24 O 0.5595(7) 0.2964(7) 0.1718(5) 0.129(3) Uani 1 1 d U . .
O25 O 0.2586(4) 0.2975(4) 0.4748(3) 0.0563(18) Uani 1 1 d U . .
O26 O 0.0814(5) 0.2974(5) 0.4307(4) 0.086(2) Uani 1 1 d U . .
O30 O 0.0530(12) 0.4144(9) 0.0912(8) 0.091(3) Uani 0.541(8) 1 d PU A 1
O31 O -0.0068(17) 0.3232(15) 0.0919(11) 0.098(4) Uani 0.541(8) 1 d PU A 1
C69 C -0.0108(17) 0.3811(12) 0.0851(11) 0.101(4) Uani 0.541(8) 1 d PDU A 1
C70 C -0.0903(16) 0.4031(9) 0.0540(9) 0.117(5) Uani 0.541(8) 1 d PDU A 1
C71 C -0.1538(13) 0.3823(13) 0.0807(13) 0.135(8) Uani 0.541(8) 1 d PDU A 1
H71A H -0.2055 0.3971 0.0598 0.202 Uiso 0.541(8) 1 calc PR A 1
H71B H -0.1477 0.3943 0.1229 0.202 Uiso 0.541(8) 1 calc PR A 1
H71C H -0.1540 0.3404 0.0786 0.202 Uiso 0.541(8) 1 calc PR A 1
C72 C -0.0922(18) 0.4616(11) 0.0566(13) 0.130(8) Uani 0.541(8) 1 d PDU A 1
H72A H -0.1447 0.4754 0.0361 0.195 Uiso 0.541(8) 1 calc PR A 1
H72B H -0.0475 0.4773 0.0367 0.195 Uiso 0.541(8) 1 calc PR A 1
H72C H -0.0856 0.4739 0.0987 0.195 Uiso 0.541(8) 1 calc PR A 1
C73 C -0.1011(17) 0.3871(13) -0.0050(11) 0.139(8) Uani 0.541(8) 1 d PDU A 1
H73A H -0.1535 0.4019 -0.0246 0.209 Uiso 0.541(8) 1 calc PR A 1
H73B H -0.1009 0.3453 -0.0077 0.209 Uiso 0.541(8) 1 calc PR A 1
H73C H -0.0566 0.4026 -0.0251 0.209 Uiso 0.541(8) 1 calc PR A 1
O2W O 0.133(2) 0.3290(11) 0.0177(9) 0.099(4) Uani 0.541(8) 1 d PU A 1
H2WB H 0.1692 0.3520 0.0088 0.119 Uiso 0.541(8) 1 d PR A 1
H2WA H 0.1394 0.2976 0.0000 0.119 Uiso 0.541(8) 1 d PR A 1
O30' O 0.1037(15) 0.4076(10) 0.0622(7) 0.093(3) Uani 0.459(8) 1 d PDU A 2
O31' O 0.128(3) 0.3271(10) 0.0332(9) 0.096(4) Uani 0.459(8) 1 d PDU A 2
C69' C 0.1168(18) 0.3783(9) 0.0177(9) 0.099(4) Uani 0.459(8) 1 d PDU A 2
C70' C 0.0974(13) 0.3983(8) -0.0470(9) 0.109(5) Uani 0.459(8) 1 d PDU A 2
C71' C 0.092(2) 0.4636(8) -0.0506(12) 0.125(8) Uani 0.459(8) 1 d PDU A 2
H71D H 0.1440 0.4802 -0.0325 0.187 Uiso 0.459(8) 1 calc PR A 2
H71E H 0.0478 0.4769 -0.0288 0.187 Uiso 0.459(8) 1 calc PR A 2
H71F H 0.0808 0.4753 -0.0929 0.187 Uiso 0.459(8) 1 calc PR A 2
C72' C 0.1627(16) 0.3794(14) -0.0850(11) 0.121(8) Uani 0.459(8) 1 d PDU A 2
H72D H 0.2163 0.3934 -0.0668 0.181 Uiso 0.459(8) 1 calc PR A 2
H72E H 0.1501 0.3950 -0.1258 0.181 Uiso 0.459(8) 1 calc PR A 2
H72F H 0.1638 0.3376 -0.0870 0.181 Uiso 0.459(8) 1 calc PR A 2
C73' C 0.0154(14) 0.3746(13) -0.0763(13) 0.122(8) Uani 0.459(8) 1 d PDU A 2
H73D H -0.0277 0.3856 -0.0524 0.182 Uiso 0.459(8) 1 calc PR A 2
H73E H 0.0185 0.3328 -0.0783 0.182 Uiso 0.459(8) 1 calc PR A 2
H73F H 0.0028 0.3901 -0.1171 0.182 Uiso 0.459(8) 1 calc PR A 2
O2W' O 0.0009(19) 0.3331(15) 0.1106(13) 0.088(5) Uani 0.459(8) 1 d PU A 2
H2WC H -0.0301 0.3161 0.1323 0.106 Uiso 0.459(8) 1 d PR A 2
H2WD H -0.0197 0.3516 0.0796 0.106 Uiso 0.459(8) 1 d PR A 2
O33 O 0.2454(5) 0.4732(4) 0.2316(4) 0.0671(14) Uani 1 1 d U . .
H3D H 0.2257 0.4380 0.2088 0.080 Uiso 1 1 calc R B 1
O1W O 0.1299(10) 0.5171(6) 0.1336(7) 0.169(5) Uani 1 1 d U . .
H1WA H 0.1053 0.4859 0.1390 0.203 Uiso 1 1 d R . .
H1WB H 0.1200 0.5345 0.1002 0.203 Uiso 1 1 d R . .
C1 C 0.4516(6) 0.3940(6) 0.4197(5) 0.060(2) Uani 1 1 d U . .
C2 C 0.5292(8) 0.4252(8) 0.4057(7) 0.098(4) Uani 1 1 d U . .
H2A H 0.5698 0.4256 0.4418 0.147 Uiso 1 1 calc R . .
H2B H 0.5153 0.4645 0.3933 0.147 Uiso 1 1 calc R . .
H2C H 0.5517 0.4052 0.3732 0.147 Uiso 1 1 calc R . .
C3 C 0.4713(8) 0.3331(6) 0.4381(6) 0.078(3) Uani 1 1 d U . .
H3A H 0.5114 0.3327 0.4745 0.116 Uiso 1 1 calc R . .
H3B H 0.4941 0.3133 0.4055 0.116 Uiso 1 1 calc R . .
H3C H 0.4213 0.3136 0.4462 0.116 Uiso 1 1 calc R . .
C4 C 0.4138(7) 0.4258(6) 0.4696(5) 0.070(3) Uani 1 1 d U . .
H4A H 0.4530 0.4265 0.5064 0.104 Uiso 1 1 calc R . .
H4B H 0.3637 0.4062 0.4774 0.104 Uiso 1 1 calc R . .
H4C H 0.4005 0.4651 0.4566 0.104 Uiso 1 1 calc R . .
C5 C -0.0211(7) 0.3949(6) 0.2767(6) 0.066(3) Uani 1 1 d U . .
C6 C -0.0411(7) 0.4485(6) 0.2384(7) 0.081(4) Uani 1 1 d U . .
H6A H -0.0986 0.4589 0.2390 0.121 Uiso 1 1 calc R . .
H6B H -0.0316 0.4409 0.1969 0.121 Uiso 1 1 calc R . .
H6C H -0.0060 0.4801 0.2548 0.121 Uiso 1 1 calc R . .
C7 C -0.0746(7) 0.3456(6) 0.2513(8) 0.088(4) Uani 1 1 d U . .
H7A H -0.1322 0.3552 0.2525 0.133 Uiso 1 1 calc R . .
H7B H -0.0605 0.3112 0.2754 0.133 Uiso 1 1 calc R . .
H7C H -0.0656 0.3385 0.2096 0.133 Uiso 1 1 calc R . .
C8 C -0.0345(8) 0.4059(7) 0.3419(6) 0.083(4) Uani 1 1 d U . .
H8A H -0.0921 0.4156 0.3434 0.124 Uiso 1 1 calc R . .
H8B H 0.0002 0.4378 0.3582 0.124 Uiso 1 1 calc R . .
H8C H -0.0203 0.3715 0.3660 0.124 Uiso 1 1 calc R . .
C9 C 0.3813(12) 0.3975(9) 0.0615(7) 0.115(4) Uani 1 1 d U . .
C10 C 0.4701(11) 0.4101(9) 0.0705(7) 0.122(5) Uani 1 1 d U . .
H10A H 0.4875 0.4213 0.0320 0.184 Uiso 1 1 calc R . .
H10B H 0.5002 0.3759 0.0858 0.184 Uiso 1 1 calc R . .
H10C H 0.4812 0.4413 0.0995 0.184 Uiso 1 1 calc R . .
C11 C 0.3630(13) 0.3471(9) 0.0164(7) 0.135(6) Uani 1 1 d U . .
H11A H 0.3813 0.3572 -0.0221 0.203 Uiso 1 1 calc R . .
H11B H 0.3040 0.3395 0.0102 0.203 Uiso 1 1 calc R . .
H11C H 0.3921 0.3129 0.0327 0.203 Uiso 1 1 calc R . .
C12 C 0.3336(13) 0.4513(10) 0.0372(7) 0.136(5) Uani 1 1 d U . .
H12A H 0.3520 0.4630 -0.0008 0.204 Uiso 1 1 calc R . .
H12B H 0.3435 0.4823 0.0666 0.204 Uiso 1 1 calc R . .
H12C H 0.2750 0.4426 0.0303 0.204 Uiso 1 1 calc R . .
C23 C 0.5682(10) 0.4612(10) 0.2413(10) 0.122(3) Uani 1 1 d U . .
C24 C 0.6537(10) 0.4848(11) 0.2431(11) 0.136(4) Uani 1 1 d U . .
C25 C 0.7152(10) 0.4454(10) 0.2837(11) 0.163(6) Uani 1 1 d U . .
H25A H 0.7120 0.4064 0.2676 0.244 Uiso 1 1 calc R . .
H25B H 0.7011 0.4452 0.3248 0.244 Uiso 1 1 calc R . .
H25C H 0.7710 0.4601 0.2840 0.244 Uiso 1 1 calc R . .
C26 C 0.6687(14) 0.4808(13) 0.1794(11) 0.187(7) Uani 1 1 d U . .
H26A H 0.6310 0.5063 0.1546 0.281 Uiso 1 1 calc R . .
H26B H 0.6599 0.4414 0.1652 0.281 Uiso 1 1 calc R . .
H26C H 0.7253 0.4921 0.1762 0.281 Uiso 1 1 calc R . .
C27 C 0.6585(10) 0.5455(9) 0.2670(10) 0.144(6) Uani 1 1 d U . .
H27A H 0.6204 0.5698 0.2411 0.216 Uiso 1 1 calc R . .
H27B H 0.7143 0.5600 0.2675 0.216 Uiso 1 1 calc R . .
H27C H 0.6438 0.5458 0.3080 0.216 Uiso 1 1 calc R . .
C28 C 0.1901(9) 0.4603(7) 0.4573(6) 0.076(2) Uani 1 1 d U . .
C29 C 0.1740(11) 0.4867(7) 0.5163(7) 0.093(3) Uani 1 1 d U . .
C30 C 0.1313(15) 0.4511(9) 0.5537(10) 0.155(6) Uani 1 1 d U . .
H30A H 0.0735 0.4488 0.5367 0.233 Uiso 1 1 calc R . .
H30B H 0.1358 0.4674 0.5942 0.233 Uiso 1 1 calc R . .
H30C H 0.1552 0.4127 0.5557 0.233 Uiso 1 1 calc R . .
C31 C 0.2637(14) 0.4825(11) 0.5559(9) 0.160(6) Uani 1 1 d U . .
H31A H 0.2611 0.4984 0.5961 0.240 Uiso 1 1 calc R . .
H31B H 0.3033 0.5043 0.5360 0.240 Uiso 1 1 calc R . .
H31C H 0.2807 0.4424 0.5595 0.240 Uiso 1 1 calc R . .
C32 C 0.1622(14) 0.5477(8) 0.5169(8) 0.140(6) Uani 1 1 d U . .
H32A H 0.1101 0.5573 0.4928 0.210 Uiso 1 1 calc R . .
H32B H 0.2070 0.5666 0.5000 0.210 Uiso 1 1 calc R . .
H32C H 0.1614 0.5606 0.5584 0.210 Uiso 1 1 calc R . .
C33 C 0.2706(10) 0.2500 0.5005(7) 0.058(3) Uani 1 2 d SU . .
C34 C 0.3089(12) 0.2500 0.5674(8) 0.075(4) Uani 1 2 d SU . .
C35 C 0.3948(13) 0.2500 0.5709(9) 0.113(6) Uani 1 2 d SU . .
H35A H 0.4190 0.2500 0.6132 0.170 Uiso 1 2 calc SR . .
H35B H 0.4126 0.2842 0.5510 0.170 Uiso 0.50 1 calc PR . .
H35C H 0.4126 0.2158 0.5510 0.170 Uiso 0.50 1 calc PR . .
C36 C 0.2793(14) 0.2975(10) 0.5997(8) 0.155(7) Uani 1 1 d U . .
H36A H 0.3041 0.2962 0.6419 0.232 Uiso 1 1 calc R . .
H36B H 0.2197 0.2951 0.5977 0.232 Uiso 1 1 calc R . .
H36C H 0.2941 0.3335 0.5816 0.232 Uiso 1 1 calc R . .
C37 C 0.0549(10) 0.2500 0.4453(9) 0.070(3) Uani 1 2 d SU . .
C38 C -0.0101(10) 0.2500 0.4852(8) 0.067(3) Uani 1 2 d SU . .
C39 C -0.0653(8) 0.3036(7) 0.4758(7) 0.089(4) Uani 1 1 d U . .
H39A H -0.0942 0.3037 0.4347 0.133 Uiso 1 1 calc R . .
H39B H -0.0314 0.3381 0.4822 0.133 Uiso 1 1 calc R . .
H39C H -0.1052 0.3031 0.5046 0.133 Uiso 1 1 calc R . .
C40 C 0.0342(12) 0.2500 0.5492(8) 0.082(5) Uani 1 2 d SU . .
H40A H 0.0694 0.2162 0.5553 0.122 Uiso 0.50 1 calc PR . .
H40B H -0.0060 0.2493 0.5777 0.122 Uiso 1 2 calc SR . .
H40C H 0.0678 0.2846 0.5558 0.122 Uiso 0.50 1 calc PR . .
C41 C 0.5852(16) 0.2500 0.1552(12) 0.123(4) Uani 1 2 d SU . .
C42 C 0.6491(18) 0.2500 0.1216(13) 0.136(5) Uani 1 2 d SU . .
C43 C 0.622(2) 0.2500 0.0577(12) 0.160(8) Uani 1 2 d SU . .
H43A H 0.5812 0.2198 0.0480 0.241 Uiso 0.50 1 calc PR . .
H43B H 0.6688 0.2431 0.0359 0.241 Uiso 0.50 1 calc PR . .
H43C H 0.5975 0.2871 0.0457 0.241 Uiso 0.50 1 calc PR . .
C44 C 0.7100(15) 0.2958(2) 0.1373(12) 0.209(8) Uani 1 1 d U . .
H44A H 0.7256 0.2966 0.1810 0.313 Uiso 1 1 calc R . .
H44B H 0.6862 0.3328 0.1239 0.313 Uiso 1 1 calc R . .
H44C H 0.7585 0.2884 0.1175 0.313 Uiso 1 1 calc RD . .
C45 C 0.6023(13) 0.2500 0.3186(13) 0.124(4) Uani 1 2 d SU . .
C46 C 0.6843(13) 0.2500 0.3643(13) 0.142(5) Uani 1 2 d SU . .
C47 C 0.6921(13) 0.3026(2) 0.3997(11) 0.215(8) Uani 1 1 d DU . .
H47A H 0.7438 0.3021 0.4268 0.322 Uiso 1 1 calc R . .
H47B H 0.6464 0.3054 0.4235 0.322 Uiso 1 1 calc R . .
H47C H 0.6912 0.3356 0.3727 0.322 Uiso 1 1 calc R . .
C48 C 0.7514(11) 0.2500 0.3232(12) 0.136(7) Uani 1 2 d SU . .
H48A H 0.8051 0.2500 0.3478 0.204 Uiso 1 2 calc SR . .
H48B H 0.7460 0.2842 0.2978 0.204 Uiso 0.50 1 calc PR . .
H48C H 0.7460 0.2158 0.2978 0.204 Uiso 0.50 1 calc PR . .
N1S N 0.213(4) 0.7500 0.192(3) 0.40(3) Uiso 1 2 d SDU . .
C1S C 0.170(6) 0.7500 0.144(4) 0.41(3) Uiso 1 2 d SDU . .
C2S C 0.159(2) 0.7500 0.077(3) 0.42(3) Uiso 1 2 d SDU . .
H2SA H 0.1122 0.7500 0.0450 0.631 Uiso 1 2 d SR . .
H2SC H 0.1925 0.7842 0.0727 0.631 Uiso 1 1 d RD . .
N2S N 0.207(6) 0.2500 -0.204(5) 0.55(4) Uiso 1 2 d SDU . .
C3S C 0.268(7) 0.284(5) -0.180(8) 0.55(4) Uiso 0.50 1 d PDU . .
C4S C 0.350(6) 0.2500 -0.145(5) 0.55(4) Uiso 1 2 d SDU . .
H4SA H 0.3811 0.2729 -0.1146 0.818 Uiso 0.50 1 d PR . .
H4SB H 0.3377 0.2138 -0.1277 0.818 Uiso 0.50 1 d PR . .
H4SC H 0.3801 0.2441 -0.1778 0.818 Uiso 0.50 1 d PR . .
O3W O 0.167(3) 0.2500 -0.042(2) 0.42(3) Uiso 1 2 d S . .
H3WA H 0.1791 0.2148 -0.0425 0.503 Uiso 0.50 1 d PR . .
H3WB H 0.1610 0.2696 -0.0738 0.503 Uiso 0.50 1 d PR . .

loop_
_atom_site_aniso_label
_atom_site_aniso_U_11
_atom_site_aniso_U_22
_atom_site_aniso_U_33
_atom_site_aniso_U_23
_atom_site_aniso_U_13
_atom_site_aniso_U_12
Ho1 0.0391(3) 0.0525(3) 0.0423(3) -0.0012(2) 0.0112(2) -0.0061(2)
Ho2 0.0527(3) 0.0792(4) 0.0438(3) 0.0097(3) -0.0053(3) -0.0036(3)
Ho3 0.0375(3) 0.1482(7) 0.0729(4) -0.0335(4) 0.0234(3) -0.0126(4)
Co1 0.0386(11) 0.0930(17) 0.0414(12) 0.000 0.0092(9) 0.000
Co2 0.1081(16) 0.0799(14) 0.0823(14) 0.0305(11) 0.0157(12) 0.0028(12)
Co3 0.0274(9) 0.0557(12) 0.0406(11) 0.000 0.0018(8) 0.000
Co4 0.036(2) 0.054(2) 0.060(2) 0.0047(17) 0.009(2) -0.0044(19)
Ho4 0.0454(8) 0.0645(10) 0.0635(14) 0.0137(10) 0.0140(9) -0.0070(6)
O1 0.047(4) 0.077(4) 0.055(4) 0.004(3) 0.008(3) -0.007(3)
O2 0.039(4) 0.064(4) 0.051(4) 0.003(4) 0.010(3) -0.012(3)
O3 0.035(4) 0.065(5) 0.051(5) 0.002(5) 0.009(4) -0.010(4)
O17 0.060(5) 0.071(6) 0.129(7) 0.036(6) 0.028(5) 0.013(5)
O18 0.083(6) 0.087(7) 0.140(7) 0.055(6) 0.024(5) 0.015(5)
C13 0.078(5) 0.081(6) 0.137(6) 0.037(5) 0.029(5) 0.018(5)
C14 0.092(7) 0.093(7) 0.156(8) 0.025(7) 0.036(7) 0.027(6)
C15 0.108(12) 0.095(9) 0.170(13) 0.017(10) 0.039(12) 0.028(9)
C16 0.132(14) 0.121(15) 0.164(10) 0.020(11) 0.059(10) 0.032(13)
C17 0.092(9) 0.111(15) 0.209(17) -0.012(17) 0.042(13) 0.026(11)
O27 0.071(4) 0.069(4) 0.105(6) 0.003(4) 0.029(4) -0.024(4)
O28 0.067(4) 0.058(4) 0.089(4) 0.007(3) 0.026(4) -0.015(3)
C50 0.072(5) 0.063(3) 0.101(5) 0.002(4) 0.027(4) -0.021(3)
C51 0.080(6) 0.071(6) 0.109(6) -0.006(5) 0.023(6) -0.018(5)
C52 0.105(12) 0.105(15) 0.151(17) -0.034(13) -0.003(15) 0.017(11)
C53 0.091(10) 0.081(10) 0.122(12) -0.017(10) 0.029(10) -0.032(8)
C54 0.125(16) 0.096(16) 0.114(10) -0.013(10) 0.046(13) -0.030(13)
O19 0.131(7) 0.103(7) 0.098(8) 0.049(7) 0.042(7) 0.014(5)
O20 0.123(6) 0.107(6) 0.085(5) 0.042(5) 0.041(5) 0.004(5)
C18 0.132(6) 0.106(7) 0.093(6) 0.048(5) 0.044(6) 0.012(5)
C19 0.139(7) 0.111(8) 0.098(8) 0.047(6) 0.043(7) 0.000(6)
C20 0.131(11) 0.124(12) 0.113(13) 0.041(11) 0.045(10) -0.011(10)
C21 0.151(13) 0.119(12) 0.100(11) 0.050(9) 0.035(10) -0.011(11)
C22 0.158(15) 0.126(13) 0.111(12) 0.037(10) 0.030(12) -0.008(10)
Ho4' 0.0440(9) 0.0517(8) 0.0514(7) 0.0035(6) 0.0145(8) -0.0068(7)
Co4' 0.058(2) 0.084(3) 0.040(3) 0.011(2) 0.014(2) -0.012(2)
O1' 0.042(5) 0.082(5) 0.055(4) -0.001(4) 0.002(4) 0.003(5)
O2' 0.039(4) 0.072(4) 0.049(4) 0.006(4) 0.016(3) -0.010(3)
O3' 0.034(4) 0.060(4) 0.047(5) 0.002(4) 0.008(3) -0.006(3)
O17' 0.063(5) 0.072(5) 0.125(6) 0.037(5) 0.028(5) 0.008(4)
O18' 0.075(7) 0.083(6) 0.131(8) 0.047(5) 0.032(6) 0.018(6)
C13' 0.072(6) 0.080(5) 0.136(6) 0.042(5) 0.034(5) 0.015(5)
C14' 0.087(7) 0.089(7) 0.149(8) 0.029(6) 0.039(6) 0.019(6)
C15' 0.100(14) 0.127(16) 0.146(16) 0.006(11) 0.052(11) 0.006(11)
C16' 0.103(11) 0.100(12) 0.165(13) 0.017(10) 0.038(10) 0.037(9)
C17' 0.111(12) 0.108(12) 0.157(12) 0.016(10) 0.069(9) 0.019(10)
O27' 0.069(5) 0.061(4) 0.093(5) 0.007(3) 0.025(4) -0.019(3)
O29' 0.077(6) 0.062(4) 0.094(5) -0.010(5) 0.027(5) -0.021(4)
C50' 0.073(5) 0.062(3) 0.099(5) -0.001(4) 0.026(4) -0.020(3)
C51' 0.078(6) 0.069(5) 0.107(6) 0.000(5) 0.025(5) -0.025(4)
C52' 0.088(11) 0.077(10) 0.126(10) -0.018(8) 0.023(10) -0.027(9)
C53' 0.079(8) 0.098(12) 0.140(13) -0.022(11) 0.020(11) -0.020(8)
C54' 0.139(17) 0.100(15) 0.130(12) 0.030(11) 0.019(14) -0.055(12)
O19' 0.136(7) 0.109(7) 0.091(6) 0.047(6) 0.041(5) 0.018(6)
O20' 0.117(7) 0.107(7) 0.082(6) 0.040(6) 0.047(6) 0.000(7)
C18' 0.129(6) 0.108(7) 0.091(6) 0.044(5) 0.043(5) 0.005(6)
C19' 0.135(8) 0.109(8) 0.097(8) 0.045(7) 0.040(7) -0.001(7)
C20' 0.127(10) 0.125(14) 0.104(15) 0.030(13) 0.046(10) -0.016(11)
C21' 0.135(15) 0.104(16) 0.096(10) 0.048(10) 0.044(11) -0.005(15)
C22' 0.152(12) 0.114(9) 0.104(12) 0.041(9) 0.042(11) -0.007(10)
P1 0.0328(13) 0.0562(17) 0.0639(18) 0.0025(14) 0.0064(13) 0.0027(12)
P2 0.0354(13) 0.0702(18) 0.0491(16) 0.0058(13) 0.0080(12) -0.0117(12)
P3 0.078(2) 0.117(3) 0.0556(19) -0.0023(18) 0.0301(16) -0.033(2)
O4 0.030(3) 0.055(3) 0.056(3) 0.001(3) 0.006(3) 0.003(3)
O5 0.041(4) 0.065(4) 0.064(3) 0.014(3) 0.006(3) 0.005(3)
O6 0.035(3) 0.054(3) 0.068(4) -0.001(3) 0.008(3) -0.001(2)
O7 0.077(4) 0.104(5) 0.056(4) 0.018(4) 0.016(3) -0.019(4)
O8 0.069(4) 0.120(4) 0.054(4) -0.006(3) 0.023(3) -0.022(4)
O9 0.079(4) 0.114(4) 0.058(3) -0.012(3) 0.031(3) -0.028(3)
O10 0.045(5) 0.128(5) 0.049(6) 0.000 0.006(4) 0.000
O11 0.038(4) 0.074(5) 0.050(4) 0.000 -0.006(4) 0.000
O12 0.036(3) 0.070(5) 0.040(3) 0.003(3) 0.009(2) -0.003(3)
O13 0.066(5) 0.093(6) 0.038(5) 0.000 -0.001(4) 0.000
O14 0.030(5) 0.060(4) 0.040(4) 0.000 -0.002(3) 0.000
O15 0.075(8) 0.076(5) 0.055(5) -0.013(4) 0.016(6) 0.010(5)
O15' 0.077(8) 0.078(5) 0.055(5) -0.008(4) 0.026(6) 0.015(5)
O16 0.061(4) 0.087(5) 0.075(4) -0.022(3) 0.032(3) -0.013(4)
O21 0.056(3) 0.108(6) 0.103(6) -0.005(5) 0.036(3) -0.032(3)
O22 0.048(4) 0.150(6) 0.230(9) -0.038(7) 0.011(5) -0.017(4)
O23 0.032(4) 0.236(10) 0.091(5) -0.015(6) 0.016(4) 0.004(4)
O24 0.097(5) 0.201(10) 0.099(6) -0.012(6) 0.053(5) 0.021(5)
O25 0.047(4) 0.080(5) 0.041(3) -0.006(3) 0.004(3) -0.004(4)
O26 0.041(4) 0.137(7) 0.084(5) 0.033(4) 0.024(4) -0.007(4)
O30 0.083(6) 0.110(7) 0.076(6) 0.038(6) -0.006(6) 0.011(5)
O31 0.069(5) 0.131(9) 0.084(9) 0.040(8) -0.026(6) -0.005(6)
C69 0.075(6) 0.132(8) 0.087(8) 0.040(7) -0.021(6) 0.008(6)
C70 0.086(7) 0.151(11) 0.103(10) 0.049(10) -0.031(8) 0.017(8)
C71 0.076(9) 0.176(18) 0.135(16) 0.073(16) -0.049(12) 0.005(14)
C72 0.097(16) 0.151(12) 0.134(17) 0.042(14) -0.015(15) 0.024(12)
C73 0.096(16) 0.184(18) 0.120(12) 0.023(14) -0.053(11) 0.013(17)
O2W 0.130(9) 0.115(10) 0.048(5) 0.018(5) -0.006(6) 0.007(8)
O30' 0.102(7) 0.109(7) 0.064(6) 0.029(5) -0.002(6) 0.019(6)
O31' 0.120(9) 0.119(8) 0.044(4) 0.014(5) -0.008(6) 0.020(7)
C69' 0.115(8) 0.122(8) 0.056(4) 0.025(5) -0.004(5) 0.020(7)
C70' 0.126(11) 0.133(11) 0.062(6) 0.031(7) -0.004(8) 0.028(10)
C71' 0.149(19) 0.135(12) 0.092(16) 0.034(11) 0.020(16) 0.029(14)
C72' 0.141(16) 0.158(19) 0.059(12) 0.020(15) -0.005(12) 0.043(16)
C73' 0.134(14) 0.148(18) 0.073(14) 0.022(16) -0.022(11) 0.034(15)
O2W' 0.057(5) 0.127(12) 0.071(10) 0.025(8) -0.029(6) 0.000(6)
O33 0.068(3) 0.073(4) 0.058(3) 0.011(3) -0.003(3) -0.012(3)
O1W 0.193(10) 0.134(10) 0.152(8) 0.023(6) -0.080(8) 0.000(7)
C1 0.034(5) 0.089(7) 0.055(5) 0.003(4) 0.001(4) -0.009(4)
C2 0.057(7) 0.153(12) 0.081(9) -0.005(9) -0.004(6) -0.049(8)
C3 0.059(7) 0.094(7) 0.072(8) -0.010(6) -0.019(6) 0.011(6)
C4 0.054(7) 0.090(8) 0.060(6) -0.013(6) -0.011(5) -0.006(6)
C5 0.033(4) 0.071(7) 0.095(7) 0.006(6) 0.013(5) 0.010(4)
C6 0.042(6) 0.089(8) 0.112(9) 0.018(7) 0.015(7) 0.025(6)
C7 0.036(5) 0.089(8) 0.140(11) -0.008(8) 0.009(7) -0.001(6)
C8 0.051(7) 0.101(10) 0.099(8) 0.006(7) 0.023(6) 0.018(7)
C9 0.127(9) 0.165(11) 0.062(6) 0.002(6) 0.045(6) -0.058(9)
C10 0.124(10) 0.174(14) 0.082(9) -0.009(9) 0.063(8) -0.060(9)
C11 0.151(13) 0.197(14) 0.069(8) -0.023(9) 0.058(9) -0.071(11)
C12 0.157(12) 0.192(13) 0.068(9) 0.031(8) 0.047(10) -0.040(11)
C23 0.050(4) 0.144(6) 0.174(8) -0.024(7) 0.023(5) -0.025(5)
C24 0.056(5) 0.177(9) 0.182(9) -0.033(9) 0.038(7) -0.025(6)
C25 0.052(8) 0.207(14) 0.227(15) -0.048(13) 0.012(10) 0.007(10)
C26 0.115(13) 0.264(18) 0.194(12) -0.035(12) 0.064(10) -0.048(14)
C27 0.071(9) 0.161(10) 0.203(15) -0.011(11) 0.033(11) -0.056(8)
C28 0.084(6) 0.078(5) 0.068(4) -0.016(4) 0.021(4) 0.007(5)
C29 0.121(8) 0.085(6) 0.080(6) -0.020(5) 0.041(6) 0.004(7)
C30 0.202(13) 0.125(11) 0.163(13) -0.007(11) 0.118(12) -0.001(12)
C31 0.165(11) 0.205(15) 0.105(11) -0.049(12) -0.005(9) 0.011(11)
C32 0.227(16) 0.094(8) 0.110(12) -0.027(8) 0.069(11) 0.021(10)
C33 0.042(6) 0.093(7) 0.039(6) 0.000 0.005(5) 0.000
C34 0.064(7) 0.119(9) 0.040(6) 0.000 0.001(6) 0.000
C35 0.069(8) 0.212(18) 0.052(11) 0.000 -0.016(8) 0.000
C36 0.177(13) 0.201(15) 0.073(9) -0.048(9) -0.032(10) 0.084(12)
C37 0.033(6) 0.107(8) 0.073(7) 0.000 0.019(5) 0.000
C38 0.040(6) 0.090(8) 0.074(7) 0.000 0.024(6) 0.000
C39 0.060(8) 0.099(10) 0.110(10) -0.008(8) 0.022(7) 0.016(6)
C40 0.063(10) 0.111(13) 0.076(8) 0.000 0.028(7) 0.000
C41 0.099(8) 0.190(11) 0.098(8) 0.000 0.077(7) 0.000
C42 0.115(10) 0.198(13) 0.114(10) 0.000 0.089(8) 0.000
C43 0.178(18) 0.22(2) 0.107(10) 0.000 0.092(11) 0.000
C44 0.166(15) 0.278(19) 0.200(15) -0.023(14) 0.095(13) -0.079(11)
C45 0.027(6) 0.245(12) 0.102(9) 0.000 0.017(6) 0.000
C46 0.037(7) 0.260(14) 0.126(11) 0.000 0.003(7) 0.000
C47 0.090(12) 0.36(2) 0.177(16) -0.094(12) -0.043(10) 0.057(13)
C48 0.028(7) 0.23(2) 0.146(16) 0.000 0.006(9) 0.000

loop_
_atom_type_symbol
_atom_type_description
_atom_type_scat_dispersion_real
_atom_type_scat_dispersion_imag
_atom_type_scat_source
C C 0.0033 0.0016 'International Tables Vol C Tables 4.2.6.8 and 6.1.1.4'
H H 0.0000 0.0000 'International Tables Vol C Tables 4.2.6.8 and 6.1.1.4'
O O 0.0106 0.0060 'International Tables Vol C Tables 4.2.6.8 and 6.1.1.4'
P P 0.1023 0.0942 'International Tables Vol C Tables 4.2.6.8 and 6.1.1.4'
Co Co 0.3494 0.9721 'International Tables Vol C Tables 4.2.6.8 and 6.1.1.4'
Ho Ho -0.2175 4.6783 'International Tables Vol C Tables 4.2.6.8 and 6.1.1.4'
N N 0.0061 0.0033 'International Tables Vol C Tables 4.2.6.8 and 6.1.1.4'

loop_
_geom_angle_atom_site_label_1
_geom_angle_atom_site_label_2
_geom_angle_atom_site_label_3
_geom_angle
_geom_angle_site_symmetry_1
_geom_angle_site_symmetry_3
O15 Ho1 O3' 70.3(8) . .
O15 Ho1 O26 98.3(7) . .
O3' Ho1 O26 167.9(5) . .
O15 Ho1 O25 79.0(5) . .
O3' Ho1 O25 91.7(4) . .
O26 Ho1 O25 81.8(3) . .
O15 Ho1 O15' 21.8(6) . .
O3' Ho1 O15' 91.4(8) . .
O26 Ho1 O15' 77.8(7) . .
O25 Ho1 O15' 83.1(6) . .
O15 Ho1 O14 153.0(6) . .
O3' Ho1 O14 92.7(5) . .
O26 Ho1 O14 96.3(4) . .
O25 Ho1 O14 80.8(3) . .
O15' Ho1 O14 163.5(5) . .
O15 Ho1 O3 89.6(8) . .
O3' Ho1 O3 21.8(5) . .
O26 Ho1 O3 163.5(5) . .
O25 Ho1 O3 85.6(4) . .
O15' Ho1 O3 111.3(8) . .
O14 Ho1 O3 71.1(5) . .
O15 Ho1 O4 133.0(5) . .
O3' Ho1 O4 107.9(4) . .
O26 Ho1 O4 82.7(3) . .
O25 Ho1 O4 146.3(3) . .
O15' Ho1 O4 122.3(6) . .
O14 Ho1 O4 71.4(3) . .
O3 Ho1 O4 102.4(4) . .
O15 Ho1 O6 76.8(5) . .
O3' Ho1 O6 70.6(4) . .
O26 Ho1 O6 111.6(3) . .
O25 Ho1 O6 153.8(3) . .
O15' Ho1 O6 78.3(5) . .
O14 Ho1 O6 118.2(3) . .
O3 Ho1 O6 84.2(4) . .
O4 Ho1 O6 59.8(2) . .
O15 Ho1 P1 104.8(5) . .
O3' Ho1 P1 90.8(4) . .
O26 Ho1 P1 96.2(2) . .
O25 Ho1 P1 176.0(2) . .
O15' Ho1 P1 99.9(5) . .
O14 Ho1 P1 96.1(2) . .
O3 Ho1 P1 95.7(4) . .
O4 Ho1 P1 29.72(18) . .
O6 Ho1 P1 30.22(18) . .
O15 Ho1 Co3 159.9(5) . .
O3' Ho1 Co3 95.8(4) . .
O26 Ho1 Co3 96.2(3) . .
O25 Ho1 Co3 116.9(2) . .
O15' Ho1 Co3 158.4(6) . .
O14 Ho1 Co3 36.5(2) . .
O3 Ho1 Co3 80.1(4) . .
O4 Ho1 Co3 36.11(17) . .
O6 Ho1 Co3 84.98(17) . .
P1 Ho1 Co3 59.77(6) . .
O15 Ho1 Ho4' 57.8(5) . .
O3' Ho1 Ho4' 39.2(4) . .
O26 Ho1 Ho4' 137.9(3) . .
O25 Ho1 Ho4' 120.7(2) . .
O15' Ho1 Ho4' 71.2(6) . .
O14 Ho1 Ho4' 120.7(2) . .
O3 Ho1 Ho4' 58.3(4) . .
O4 Ho1 Ho4' 90.40(18) . .
O6 Ho1 Ho4' 35.11(16) . .
P1 Ho1 Ho4' 63.05(6) . .
Co3 Ho1 Ho4' 102.30(4) . .
O31' Ho2 O7 84.7(11) . .
O31' Ho2 O5 141.5(7) . .
O7 Ho2 O5 94.6(3) . .
O31' Ho2 O2W' 78.8(13) . .
O7 Ho2 O2W' 141.6(9) . .
O5 Ho2 O2W' 78.4(8) . .
O31' Ho2 O11 113.2(9) . .
O7 Ho2 O11 144.2(3) . .
O5 Ho2 O11 89.4(3) . .
O2W' Ho2 O11 74.0(9) . .
O31' Ho2 O13 73.7(7) . .
O7 Ho2 O13 88.7(3) . .
O5 Ho2 O13 144.7(3) . .
O2W' Ho2 O13 118.7(9) . .
O11 Ho2 O13 68.8(3) . .
O31' Ho2 O12 140.4(10) . .
O7 Ho2 O12 75.5(3) . .
O5 Ho2 O12 74.9(2) . .
O2W' Ho2 O12 135.9(8) . .
O11 Ho2 O12 71.3(3) . .
O13 Ho2 O12 71.9(3) . .
O31' Ho2 O30' 51.7(7) . .
O7 Ho2 O30' 71.5(6) . .
O5 Ho2 O30' 91.5(5) . .
O2W' Ho2 O30' 71.0(11) . .
O11 Ho2 O30' 144.1(6) . .
O13 Ho2 O30' 122.5(5) . .
O12 Ho2 O30' 143.1(6) . .
O31' Ho2 O31 69.7(14) . .
O7 Ho2 O31 141.2(8) . .
O5 Ho2 O31 88.7(8) . .
O2W' Ho2 O31 10.3(13) . .
O11 Ho2 O31 74.3(8) . .
O13 Ho2 O31 110.2(8) . .
O12 Ho2 O31 141.8(7) . .
O30' Ho2 O31 69.8(10) . .
O31' Ho2 O30 71.1(8) . .
O7 Ho2 O30 89.3(5) . .
O5 Ho2 O30 70.4(5) . .
O2W' Ho2 O30 52.6(10) . .
O11 Ho2 O30 125.2(5) . .
O13 Ho2 O30 144.8(5) . .
O12 Ho2 O30 140.7(5) . .
O30' Ho2 O30 26.4(6) . .
O31 Ho2 O30 55.5(9) . .
O31' Ho2 O2W 2.8(18) . .
O7 Ho2 O2W 81.9(8) . .
O5 Ho2 O2W 141.7(6) . .
O2W' Ho2 O2W 81.2(12) . .
O11 Ho2 O2W 115.4(7) . .
O13 Ho2 O2W 73.5(6) . .
O12 Ho2 O2W 138.8(8) . .
O30' Ho2 O2W 51.1(7) . .
O31 Ho2 O2W 72.2(10) . .
O30 Ho2 O2W 71.4(7) . .
O31' Ho2 C69' 25.7(4) . .
O7 Ho2 C69' 74.0(6) . .
O5 Ho2 C69' 117.7(4) . .
O2W' Ho2 C69' 76.2(10) . .
O11 Ho2 C69' 134.1(6) . .
O13 Ho2 C69' 97.0(5) . .
O12 Ho2 C69' 147.7(6) . .
O30' Ho2 C69' 26.3(3) . .
O31 Ho2 C69' 70.4(9) . .
O30 Ho2 C69' 49.0(6) . .
O2W Ho2 C69' 24.8(7) . .
O22 Ho3 O24 88.3(5) . .
O22 Ho3 O23 80.7(5) . .
O24 Ho3 O23 81.2(4) . .
O22 Ho3 O1' 101.7(6) . .
O24 Ho3 O1' 159.1(6) . .
O23 Ho3 O1' 82.4(4) . .
O22 Ho3 O10 160.6(5) . .
O24 Ho3 O10 97.3(5) . .
O23 Ho3 O10 81.8(4) . .
O1' Ho3 O10 67.5(5) . .
O22 Ho3 O1 76.2(5) . .
O24 Ho3 O1 164.5(5) . .
O23 Ho3 O1 94.7(5) . .
O1' Ho3 O1 30.6(5) . .
O10 Ho3 O1 96.8(5) . .
O22 Ho3 O8 126.9(5) . .
O24 Ho3 O8 83.2(4) . .
O23 Ho3 O8 147.7(5) . .
O1' Ho3 O8 104.4(4) . .
O10 Ho3 O8 72.4(4) . .
O1 Ho3 O8 107.0(4) . .
O22 Ho3 O9 77.0(4) . .
O24 Ho3 O9 113.5(4) . .
O23 Ho3 O9 152.7(4) . .
O1' Ho3 O9 86.8(4) . .
O10 Ho3 O9 116.9(3) . .
O1 Ho3 O9 64.8(4) . .
O8 Ho3 O9 59.4(3) . .
O22 Ho3 P3 101.5(4) . .
O24 Ho3 P3 97.7(3) . .
O23 Ho3 P3 177.5(4) . .
O1' Ho3 P3 98.2(4) . .
O10 Ho3 P3 96.1(3) . .
O1 Ho3 P3 87.0(4) . .
O8 Ho3 P3 29.7(3) . .
O9 Ho3 P3 29.8(2) . .
O22 Ho3 Co1 161.3(4) . .
O24 Ho3 Co1 96.6(4) . .
O23 Ho3 Co1 117.8(3) . .
O1' Ho3 Co1 79.7(4) . .
O10 Ho3 Co1 36.4(3) . .
O1 Ho3 Co1 98.5(4) . .
O8 Ho3 Co1 36.9(2) . .
O9 Ho3 Co1 84.5(2) . .
P3 Ho3 Co1 60.00(8) . .
O22 Ho3 Ho3 141.9(3) . 4_565
O24 Ho3 Ho3 66.7(4) . 4_565
O23 Ho3 Ho3 67.9(4) . 4_565
O1' Ho3 Ho3 95.1(4) . 4_565
O10 Ho3 Ho3 32.5(2) . 4_565
O1 Ho3 Ho3 125.7(4) . 4_565
O8 Ho3 Ho3 80.0(3) . 4_565
O9 Ho3 Ho3 138.4(2) . 4_565
P3 Ho3 Ho3 109.56(9) . 4_565
Co1 Ho3 Ho3 55.25(2) . 4_565
O12 Co1 O12 80.1(4) . 4_565
O12 Co1 O13 83.5(3) . .
O12 Co1 O13 83.5(3) 4_565 .
O12 Co1 O10 98.0(3) . .
O12 Co1 O10 98.0(3) 4_565 .
O13 Co1 O10 178.0(4) . .
O12 Co1 O8 172.5(3) . 4_565
O12 Co1 O8 92.4(3) 4_565 4_565
O13 Co1 O8 95.6(3) . 4_565
O10 Co1 O8 83.1(3) . 4_565
O12 Co1 O8 92.4(3) . .
O12 Co1 O8 172.5(3) 4_565 .
O13 Co1 O8 95.6(3) . .
O10 Co1 O8 83.1(3) . .
O8 Co1 O8 95.1(5) 4_565 .
O12 Co1 Ho2 89.5(2) . 4_565
O12 Co1 Ho2 43.18(19) 4_565 4_565
O13 Co1 Ho2 42.47(18) . 4_565
O10 Co1 Ho2 138.60(17) . 4_565
O8 Co1 Ho2 84.9(3) 4_565 4_565
O8 Co1 Ho2 137.5(3) . 4_565
O12 Co1 Ho2 43.19(19) . .
O12 Co1 Ho2 89.5(2) 4_565 .
O13 Co1 Ho2 42.47(18) . .
O10 Co1 Ho2 138.60(17) . .
O8 Co1 Ho2 137.5(3) 4_565 .
O8 Co1 Ho2 84.9(3) . .
Ho2 Co1 Ho2 68.09(4) 4_565 .
O12 Co1 Ho3 89.3(2) . .
O12 Co1 Ho3 136.2(2) 4_565 .
O13 Co1 Ho3 137.67(18) . .
O10 Co1 Ho3 41.31(16) . .
O8 Co1 Ho3 96.2(3) 4_565 .
O8 Co1 Ho3 42.9(2) . .
Ho2 Co1 Ho3 178.77(6) 4_565 .
Ho2 Co1 Ho3 111.197(18) . .
O12 Co1 Ho3 136.2(2) . 4_565
O12 Co1 Ho3 89.3(2) 4_565 4_565
O13 Co1 Ho3 137.67(18) . 4_565
O10 Co1 Ho3 41.31(16) . 4_565
O8 Co1 Ho3 42.9(2) 4_565 4_565
O8 Co1 Ho3 96.2(3) . 4_565
Ho2 Co1 Ho3 111.196(18) 4_565 4_565
Ho2 Co1 Ho3 178.77(6) . 4_565
Ho3 Co1 Ho3 69.50(5) . 4_565
O18' Co2 O33 131.2(7) . .
O18' Co2 O1W 109.7(9) . .
O33 Co2 O1W 94.4(5) . .
O18' Co2 O19 76.0(10) . .
O33 Co2 O19 135.2(8) . .
O1W Co2 O19 109.6(9) . .
O18' Co2 O19' 103.9(10) . .
O33 Co2 O19' 116.3(8) . .
O1W Co2 O19' 94.3(9) . .
O19 Co2 O19' 28.6(9) . .
O18' Co2 O18 27.3(8) . .
O33 Co2 O18 121.7(6) . .
O1W Co2 O18 86.9(9) . .
O19 Co2 O18 97.5(9) . .
O19' Co2 O18 121.7(9) . .
O18' Co2 O28 71.0(8) . .
O33 Co2 O28 72.1(5) . .
O1W Co2 O28 159.0(6) . .
O19 Co2 O28 91.0(9) . .
O19' Co2 O28 106.0(9) . .
O18 Co2 O28 86.9(8) . .
O18' Co2 C13' 29.3(8) . .
O33 Co2 C13' 103.6(7) . .
O1W Co2 C13' 108.2(9) . .
O19 Co2 C13' 103.8(10) . .
O19' Co2 C13' 132.3(10) . .
O18 Co2 C13' 26.4(8) . .
O28 Co2 C13' 61.6(8) . .
O18' Co2 C18 99.3(10) . .
O33 Co2 C18 108.8(8) . .
O1W Co2 C18 113.9(9) . .
O19 Co2 C18 27.0(9) . .
O19' Co2 C18 20.1(10) . .
O18 Co2 C18 123.6(10) . .
O28 Co2 C18 86.0(8) . .
C13' Co2 C18 123.4(10) . .
O18' Co2 Ho4 124.5(7) . .
O33 Co2 Ho4 41.3(2) . .
O1W Co2 Ho4 124.4(4) . .
O19 Co2 Ho4 95.0(7) . .
O19' Co2 Ho4 84.4(7) . .
O18 Co2 Ho4 139.4(7) . .
O28 Co2 Ho4 54.4(5) . .
C13' Co2 Ho4 113.0(7) . .
C18 Co2 Ho4 70.6(7) . .
O18' Co2 Ho4' 93.0(6) . .
O33 Co2 Ho4' 38.8(2) . .
O1W Co2 Ho4' 118.9(4) . .
O19 Co2 Ho4' 131.0(8) . .
O19' Co2 Ho4' 135.1(7) . .
O18 Co2 Ho4' 91.5(6) . .
O28 Co2 Ho4' 41.3(4) . .
C13' Co2 Ho4' 67.8(6) . .
C18 Co2 Ho4' 117.1(7) . .
Ho4 Co2 Ho4' 52.47(5) . .
O12 Co3 O12 80.2(4) . 4_565
O12 Co3 O11 82.6(3) . .
O12 Co3 O11 82.6(3) 4_565 .
O12 Co3 O4 92.3(3) . .
O12 Co3 O4 172.4(3) 4_565 .
O11 Co3 O4 95.7(3) . .
O12 Co3 O4 172.4(3) . 4_565
O12 Co3 O4 92.3(3) 4_565 4_565
O11 Co3 O4 95.7(3) . 4_565
O4 Co3 O4 95.2(4) . 4_565
O12 Co3 O14 100.5(3) . .
O12 Co3 O14 100.5(3) 4_565 .
O11 Co3 O14 175.9(4) . .
O4 Co3 O14 81.6(3) . .
O4 Co3 O14 81.6(3) 4_565 .
O12 Co3 Ho2 89.2(2) . 4_565
O12 Co3 Ho2 42.90(19) 4_565 4_565
O11 Co3 Ho2 41.95(16) . 4_565
O4 Co3 Ho2 137.0(2) . 4_565
O4 Co3 Ho2 84.7(2) 4_565 4_565
O14 Co3 Ho2 140.18(13) . 4_565
O12 Co3 Ho2 42.90(19) . .
O12 Co3 Ho2 89.2(2) 4_565 .
O11 Co3 Ho2 41.95(16) . .
O4 Co3 Ho2 84.7(2) . .
O4 Co3 Ho2 137.0(2) 4_565 .
O14 Co3 Ho2 140.18(13) . .
Ho2 Co3 Ho2 67.82(4) 4_565 .
O12 Co3 Ho1 137.9(2) . 4_565
O12 Co3 Ho1 90.2(2) 4_565 4_565
O11 Co3 Ho1 136.93(16) . 4_565
O4 Co3 Ho1 96.0(2) . 4_565
O4 Co3 Ho1 42.00(19) 4_565 4_565
O14 Co3 Ho1 40.97(13) . 4_565
Ho2 Co3 Ho1 111.054(14) 4_565 4_565
Ho2 Co3 Ho1 178.80(4) . 4_565
O12 Co3 Ho1 90.2(2) . .
O12 Co3 Ho1 137.9(2) 4_565 .
O11 Co3 Ho1 136.93(16) . .
O4 Co3 Ho1 42.00(19) . .
O4 Co3 Ho1 96.0(2) 4_565 .
O14 Co3 Ho1 40.97(12) . .
Ho2 Co3 Ho1 178.80(4) 4_565 .
Ho2 Co3 Ho1 111.054(14) . .
Ho1 Co3 Ho1 70.07(4) 4_565 .
O17 Co4 O6 92.1(6) . .
O17 Co4 O16 92.2(7) . .
O6 Co4 O16 91.6(4) . .
O17 Co4 O2 164.4(7) . .
O6 Co4 O2 103.4(5) . .
O16 Co4 O2 88.1(5) . .
O17 Co4 O28 87.2(7) . .
O6 Co4 O28 160.1(6) . .
O16 Co4 O28 108.3(6) . .
O2 Co4 O28 78.0(6) . .
O17 Co4 O33 102.0(7) . .
O6 Co4 O33 92.0(4) . .
O16 Co4 O33 165.2(4) . .
O2 Co4 O33 77.0(5) . .
O28 Co4 O33 68.8(5) . .
O17 Co4 Ho4 128.1(6) . .
O6 Co4 Ho4 115.8(3) . .
O16 Co4 Ho4 126.9(3) . .
O2 Co4 Ho4 43.4(4) . .
O28 Co4 Ho4 51.8(5) . .
O33 Co4 Ho4 39.5(2) . .
O33 Ho4 O20 81.5(7) . .
O33 Ho4 O21 163.5(4) . .
O20 Ho4 O21 89.2(7) . .
O33 Ho4 O2 76.1(4) . .
O20 Ho4 O2 146.1(7) . .
O21 Ho4 O2 117.8(5) . .
O33 Ho4 O9 86.2(3) . .
O20 Ho4 O9 86.3(7) . .
O21 Ho4 O9 79.6(3) . .
O2 Ho4 O9 116.7(4) . .
O33 Ho4 O27 115.4(5) . .
O20 Ho4 O27 85.1(8) . .
O21 Ho4 O27 77.1(5) . .
O2 Ho4 O27 82.0(6) . .
O9 Ho4 O27 155.2(5) . .
O33 Ho4 O1 99.8(4) . .
O20 Ho4 O1 150.5(7) . .
O21 Ho4 O1 81.7(4) . .
O2 Ho4 O1 59.9(5) . .
O9 Ho4 O1 64.5(4) . .
O27 Ho4 O1 119.5(6) . .
O33 Ho4 O28 63.8(5) . .
O20 Ho4 O28 79.7(7) . .
O21 Ho4 O28 128.0(5) . .
O2 Ho4 O28 67.7(5) . .
O9 Ho4 O28 148.3(5) . .
O27 Ho4 O28 51.7(6) . .
O1 Ho4 O28 127.6(5) . .
O33 Ho4 C50 91.0(7) . .
O20 Ho4 C50 83.5(9) . .
O21 Ho4 C50 101.5(7) . .
O2 Ho4 C50 71.9(7) . .
O9 Ho4 C50 169.8(7) . .
O27 Ho4 C50 24.5(8) . .
O1 Ho4 C50 125.7(7) . .
O28 Ho4 C50 27.3(8) . .
O33 Ho4 P2 89.0(2) . .
O20 Ho4 P2 169.7(7) . .
O21 Ho4 P2 99.1(3) . .
O2 Ho4 P2 32.0(4) . .
O9 Ho4 P2 89.0(2) . .
O27 Ho4 P2 102.8(5) . .
O1 Ho4 P2 27.9(4) . .
O28 Ho4 P2 99.7(4) . .
C50 Ho4 P2 100.8(6) . .
O33 Ho4 Co2 37.3(2) . .
O20 Ho4 Co2 50.9(6) . .
O21 Ho4 Co2 139.0(3) . .
O2 Ho4 Co2 97.6(4) . .
O9 Ho4 Co2 103.4(3) . .
O27 Ho4 Co2 89.0(5) . .
O1 Ho4 Co2 137.1(4) . .
O28 Ho4 Co2 46.3(4) . .
C50 Ho4 Co2 69.0(7) . .
P2 Ho4 Co2 121.68(9) . .
O33 Ho4 Co4 42.3(2) . .
O20 Ho4 Co4 108.3(6) . .
O21 Ho4 Co4 154.1(3) . .
O2 Ho4 Co4 39.7(4) . .
O9 Ho4 Co4 119.4(2) . .
O27 Ho4 Co4 85.4(4) . .
O1 Ho4 Co4 90.9(4) . .
O28 Ho4 Co4 42.3(4) . .
C50 Ho4 Co4 63.1(6) . .
P2 Ho4 Co4 66.20(11) . .
Co2 Ho4 Co4 58.04(10) . .
P2 O1 Ho3 145.8(11) . .
P2 O1 Ho4 100.2(8) . .
Ho3 O1 Ho4 112.8(6) . .
P2 O2 Co4 134.3(8) . .
P2 O2 Ho4 100.0(7) . .
Co4 O2 Ho4 96.9(6) . .
P2 O3 Ho1 142.7(10) . .
C13 O17 Co4 137.9(18) . .
C13 O18 Co2 120.1(17) . .
O17 C13 O18 124(2) . .
O17 C13 C14 117(2) . .
O18 C13 C14 119(2) . .
C17 C14 C15 109.4(11) . .
C17 C14 C16 109.2(12) . .
C15 C14 C16 108.9(10) . .
C17 C14 C13 109.9(10) . .
C15 C14 C13 109.9(11) . .
C16 C14 C13 109.6(10) . .
C14 C15 H15A 109.5 . .
C14 C15 H15B 109.5 . .
H15A C15 H15B 109.5 . .
C14 C15 H15C 109.5 . .
H15A C15 H15C 109.5 . .
H15B C15 H15C 109.5 . .
C14 C16 H16A 109.5 . .
C14 C16 H16B 109.5 . .
H16A C16 H16B 109.5 . .
C14 C16 H16C 109.5 . .
H16A C16 H16C 109.5 . .
H16B C16 H16C 109.5 . .
C14 C17 H17A 109.5 . .
C14 C17 H17B 109.5 . .
H17A C17 H17B 109.5 . .
C14 C17 H17C 109.5 . .
H17A C17 H17C 109.5 . .
H17B C17 H17C 109.5 . .
C50 O27 Ho4 100(3) . .
C50 O28 Co4 130.7(17) . .
C50 O28 Co2 137.2(19) . .
Co4 O28 Co2 87.1(6) . .
C50 O28 Ho4 84(2) . .
Co4 O28 Ho4 85.9(6) . .
Co2 O28 Ho4 79.3(6) . .
O27 C50 O28 124(5) . .
O27 C50 C51 119(3) . .
O28 C50 C51 117(2) . .
O27 C50 Ho4 56(2) . .
O28 C50 Ho4 69(2) . .
C51 C50 Ho4 170.8(15) . .
C53 C51 C52 109.4(15) . .
C53 C51 C54 109.1(16) . .
C52 C51 C54 109.4(16) . .
C53 C51 C50 109.8(16) . .
C52 C51 C50 109.7(15) . .
C54 C51 C50 109.6(15) . .
C51 C52 H52A 109.5 . .
C51 C52 H52B 109.5 . .
H52A C52 H52B 109.5 . .
C51 C52 H52C 109.5 . .
H52A C52 H52C 109.5 . .
H52B C52 H52C 109.5 . .
C51 C53 H53A 109.5 . .
C51 C53 H53B 109.5 . .
H53A C53 H53B 109.5 . .
C51 C53 H53C 109.5 . .
H53A C53 H53C 109.5 . .
H53B C53 H53C 109.5 . .
C51 C54 H54A 109.5 . .
C51 C54 H54B 109.5 . .
H54A C54 H54B 109.5 . .
C51 C54 H54C 109.5 . .
H54A C54 H54C 109.5 . .
H54B C54 H54C 109.5 . .
C18 O19 Co2 100(2) . .
C18 O20 Ho4 140(2) . .
O19 C18 O20 128(3) . .
O19 C18 C19 117(2) . .
O20 C18 C19 115(2) . .
O19 C18 Co2 52.6(16) . .
O20 C18 Co2 75.1(16) . .
C19 C18 Co2 169.6(16) . .
C21 C19 C22 107.5(15) . .
C21 C19 C20 107.4(14) . .
C22 C19 C20 107.2(15) . .
C21 C19 C18 111.7(14) . .
C22 C19 C18 111.5(14) . .
C20 C19 C18 111.4(14) . .
C19 C20 H20A 109.5 . .
C19 C20 H20B 109.5 . .
H20A C20 H20B 109.5 . .
C19 C20 H20C 109.5 . .
H20A C20 H20C 109.5 . .
H20B C20 H20C 109.5 . .
C19 C21 H21A 109.5 . .
C19 C21 H21B 109.5 . .
H21A C21 H21B 109.5 . .
C19 C21 H21C 109.5 . .
H21A C21 H21C 109.5 . .
H21B C21 H21C 109.5 . .
C19 C22 H22A 109.5 . .
C19 C22 H22B 109.5 . .
H22A C22 H22B 109.5 . .
C19 C22 H22C 109.5 . .
H22A C22 H22C 109.5 . .
H22B C22 H22C 109.5 . .
O33 Ho4' O16 161.4(3) . .
O33 Ho4' O6 88.5(3) . .
O16 Ho4' O6 82.8(3) . .
O33 Ho4' O17' 76.7(6) . .
O16 Ho4' O17' 86.1(6) . .
O6 Ho4' O17' 84.6(6) . .
O33 Ho4' O29' 112.7(5) . .
O16 Ho4' O29' 71.9(5) . .
O6 Ho4' O29' 152.8(5) . .
O17' Ho4' O29' 84.1(7) . .
O33 Ho4' O2' 78.3(4) . .
O16 Ho4' O2' 120.2(4) . .
O6 Ho4' O2' 120.1(4) . .
O17' Ho4' O2' 144.1(6) . .
O29' Ho4' O2' 82.2(6) . .
O33 Ho4' O3' 105.0(4) . .
O16 Ho4' O3' 87.1(4) . .
O6 Ho4' O3' 68.4(4) . .
O17' Ho4' O3' 152.8(6) . .
O29' Ho4' O3' 118.5(6) . .
O2' Ho4' O3' 59.8(5) . .
O33 Ho4' O27' 62.0(5) . .
O16 Ho4' O27' 121.6(5) . .
O6 Ho4' O27' 148.4(5) . .
O17' Ho4' O27' 78.1(6) . .
O29' Ho4' O27' 51.0(6) . .
O2' Ho4' O27' 67.5(6) . .
O3' Ho4' O27' 127.3(5) . .
O33 Ho4' C50' 88.1(7) . .
O16 Ho4' C50' 96.0(7) . .
O6 Ho4' C50' 164.8(6) . .
O17' Ho4' C50' 80.2(8) . .
O29' Ho4' C50' 24.7(8) . .
O2' Ho4' C50' 73.5(7) . .
O3' Ho4' C50' 126.8(7) . .
O27' Ho4' C50' 26.3(8) . .
O33 Ho4' P2 92.6(2) . .
O16 Ho4' P2 104.5(3) . .
O6 Ho4' P2 95.6(2) . .
O17' Ho4' P2 169.4(6) . .
O29' Ho4' P2 100.0(5) . .
O2' Ho4' P2 29.3(4) . .
O3' Ho4' P2 30.6(3) . .
O27' Ho4' P2 96.7(4) . .
C50' Ho4' P2 99.3(6) . .
O33 Ho4' Co2 34.5(2) . .
O16 Ho4' Co2 132.1(3) . .
O6 Ho4' Co2 102.0(2) . .
O17' Ho4' Co2 47.9(5) . .
O29' Ho4' Co2 88.3(5) . .
O2' Ho4' Co2 98.6(4) . .
O3' Ho4' Co2 139.5(4) . .
O27' Ho4' Co2 47.3(4) . .
C50' Ho4' Co2 67.6(7) . .
P2 Ho4' Co2 122.04(9) . .
O33 Ho4' Co4' 42.3(2) . .
O16 Ho4' Co4' 153.8(3) . .
O6 Ho4' Co4' 120.8(2) . .
O17' Ho4' Co4' 106.2(5) . .
O29' Ho4' Co4' 86.1(5) . .
O2' Ho4' Co4' 40.0(4) . .
O3' Ho4' Co4' 91.2(4) . .
O27' Ho4' Co4' 43.0(4) . .
C50' Ho4' Co4' 64.4(7) . .
P2 Ho4' Co4' 64.61(14) . .
Co2 Ho4' Co4' 58.87(14) . .
O9 Co4' O20' 89.6(8) . .
O9 Co4' O21 95.3(5) . .
O20' Co4' O21 86.7(8) . .
O9 Co4' O2' 106.3(6) . .
O20' Co4' O2' 164.1(9) . .
O21 Co4' O2' 90.7(5) . .
O9 Co4' O33 95.3(5) . .
O20' Co4' O33 99.9(8) . .
O21 Co4' O33 167.5(5) . .
O2' Co4' O33 80.1(5) . .
O9 Co4' O27' 161.7(7) . .
O20' Co4' O27' 87.7(9) . .
O21 Co4' O27' 102.6(6) . .
O2' Co4' O27' 77.6(6) . .
O33 Co4' O27' 67.4(5) . .
O9 Co4' Ho4' 117.9(4) . .
O20' Co4' Ho4' 128.9(7) . .
O21 Co4' Ho4' 127.9(4) . .
O2' Co4' Ho4' 44.0(4) . .
O33 Co4' Ho4' 40.2(2) . .
O27' Co4' Ho4' 52.5(4) . .
P2 O1' Ho3 135.5(10) . .
P2 O2' Co4' 137.3(10) . .
P2 O2' Ho4' 98.2(7) . .
Co4' O2' Ho4' 96.0(6) . .
P2 O3' Ho1 161.1(11) . .
P2 O3' Ho4' 90.4(7) . .
Ho1 O3' Ho4' 107.2(6) . .
C13' O17' Ho4' 145(2) . .
C13' O18' Co2 103.4(18) . .
O17' C13' O18' 122(3) . .
O17' C13' C14' 121(2) . .
O18' C13' C14' 116(2) . .
O17' C13' Co2 75.7(17) . .
O18' C13' Co2 47.4(14) . .
C14' C13' Co2 163.2(15) . .
C15' C14' C16' 109.8(14) . .
C15' C14' C17' 109.7(14) . .
C16' C14' C17' 109.8(14) . .
C15' C14' C13' 109.2(14) . .
C16' C14' C13' 109.2(14) . .
C17' C14' C13' 109.1(14) . .
C14' C15' H15D 109.5 . .
C14' C15' H15E 109.5 . .
H15D C15' H15E 109.5 . .
C14' C15' H15F 109.5 . .
H15D C15' H15F 109.5 . .
H15E C15' H15F 109.5 . .
C14' C16' H16D 109.5 . .
C14' C16' H16E 109.5 . .
H16D C16' H16E 109.5 . .
C14' C16' H16F 109.5 . .
H16D C16' H16F 109.5 . .
H16E C16' H16F 109.5 . .
C14' C17' H17D 109.5 . .
C14' C17' H17E 109.5 . .
H17D C17' H17E 109.5 . .
C14' C17' H17F 109.5 . .
H17D C17' H17F 109.5 . .
H17E C17' H17F 109.5 . .
C50' O27' Co4' 137.2(18) . .
C50' O27' Ho4' 87(2) . .
Co4' O27' Ho4' 84.5(6) . .
C50' O29' Ho4' 104(3) . .
O29' C50' O27' 118(4) . .
O29' C50' C51' 122(3) . .
O27' C50' C51' 119(2) . .
O29' C50' Ho4' 51(2) . .
O27' C50' Ho4' 67(2) . .
C51' C50' Ho4' 166.3(15) . .
C50' C51' C54' 108.8(14) . .
C50' C51' C53' 109.0(14) . .
C54' C51' C53' 110.3(14) . .
C50' C51' C52' 108.9(14) . .
C54' C51' C52' 110.1(14) . .
C53' C51' C52' 109.7(14) . .
C51' C52' H52D 109.5 . .
C51' C52' H52E 109.5 . .
H52D C52' H52E 109.5 . .
C51' C52' H52F 109.5 . .
H52D C52' H52F 109.5 . .
H52E C52' H52F 109.5 . .
C51' C53' H53D 109.5 . .
C51' C53' H53E 109.5 . .
H53D C53' H53E 109.5 . .
C51' C53' H53F 109.5 . .
H53D C53' H53F 109.5 . .
H53E C53' H53F 109.5 . .
C51' C54' H54D 109.5 . .
C51' C54' H54E 109.5 . .
H54D C54' H54E 109.5 . .
C51' C54' H54F 109.5 . .
H54D C54' H54F 109.5 . .
H54E C54' H54F 109.5 . .
C18' O19' Co2 125.1(18) . .
C18' O20' Co4' 140(2) . .
O20' C18' O19' 123(3) . .
O20' C18' C19' 122(2) . .
O19' C18' C19' 114.8(19) . .
C21' C19' C22' 111.4(12) . .
C21' C19' C20' 111.2(12) . .
C22' C19' C20' 111.4(12) . .
C21' C19' C18' 107.7(12) . .
C22' C19' C18' 107.6(12) . .
C20' C19' C18' 107.5(12) . .
C19' C20' H20D 109.5 . .
C19' C20' H20E 109.5 . .
H20D C20' H20E 109.5 . .
C19' C20' H20F 109.5 . .
H20D C20' H20F 109.5 . .
H20E C20' H20F 109.5 . .
C19' C21' H21D 109.5 . .
C19' C21' H21E 109.5 . .
H21D C21' H21E 109.5 . .
C19' C21' H21F 109.5 . .
H21D C21' H21F 109.5 . .
H21E C21' H21F 109.5 . .
C19' C22' H22D 109.5 . .
C19' C22' H22E 109.5 . .
H22D C22' H22E 109.5 . .
C19' C22' H22F 109.5 . .
H22D C22' H22F 109.5 . .
H22E C22' H22F 109.5 . .
O5 P1 O4 114.4(4) . .
O5 P1 O6 113.2(4) . .
O4 P1 O6 102.3(4) . .
O5 P1 C5 107.8(5) . .
O4 P1 C5 108.5(5) . .
O6 P1 C5 110.6(5) . .
O5 P1 Ho1 134.3(3) . .
O4 P1 Ho1 49.6(3) . .
O6 P1 Ho1 52.9(3) . .
C5 P1 Ho1 117.9(5) . .
O2' P2 O1 65.9(9) . .
O2' P2 O3 135.9(9) . .
O1 P2 O3 115.4(9) . .
O2' P2 O3' 111.5(9) . .
O1 P2 O3' 135.1(9) . .
O3 P2 O3' 33.9(7) . .
O2' P2 O1' 111.7(9) . .
O1 P2 O1' 47.0(8) . .
O3 P2 O1' 75.8(9) . .
O3' P2 O1' 107.7(9) . .
O2' P2 O2 36.5(6) . .
O1 P2 O2 99.8(9) . .
O3 P2 O2 109.6(8) . .
O3' P2 O2 78.1(8) . .
O1' P2 O2 139.2(8) . .
O2' P2 C1 109.4(7) . .
O1 P2 C1 112.8(7) . .
O3 P2 C1 109.6(7) . .
O3' P2 C1 110.0(7) . .
O1' P2 C1 106.4(7) . .
O2 P2 C1 109.2(7) . .
O2' P2 Ho4' 52.5(6) . .
O1 P2 Ho4' 105.3(7) . .
O3 P2 Ho4' 88.4(6) . .
O3' P2 Ho4' 59.1(6) . .
O1' P2 Ho4' 130.0(6) . .
O2 P2 Ho4' 21.9(5) . .
C1 P2 Ho4' 123.6(4) . .
O2' P2 Ho4 17.7(6) . .
O1 P2 Ho4 51.9(7) . .
O3 P2 Ho4 127.1(6) . .
O3' P2 Ho4 112.4(6) . .
O1' P2 Ho4 95.5(6) . .
O2 P2 Ho4 48.0(5) . .
C1 P2 Ho4 122.7(4) . .
Ho4' P2 Ho4 57.58(8) . .
O7 P3 O9 113.8(6) . .
O7 P3 O8 114.0(5) . .
O9 P3 O8 103.7(6) . .
O7 P3 C9 108.9(8) . .
O9 P3 C9 109.1(7) . .
O8 P3 C9 107.1(8) . .
O7 P3 Ho3 135.1(4) . .
O9 P3 Ho3 53.9(4) . .
O8 P3 Ho3 50.1(4) . .
C9 P3 Ho3 115.9(7) . .
P1 O4 Co3 127.9(4) . .
P1 O4 Ho1 100.6(4) . .
Co3 O4 Ho1 101.9(3) . .
P1 O5 Ho2 138.5(5) . .
P1 O6 Co4 140.2(5) . .
P1 O6 Ho4' 143.1(5) . .
Co4 O6 Ho4' 16.03(13) . .
P1 O6 Ho1 96.9(4) . .
Co4 O6 Ho1 119.0(3) . .
Ho4' O6 Ho1 106.6(3) . .
P3 O7 Ho2 139.4(6) . .
P3 O8 Co1 127.0(5) . .
P3 O8 Ho3 100.2(5) . .
Co1 O8 Ho3 100.2(4) . .
P3 O9 Co4' 143.7(7) . .
P3 O9 Ho4 143.9(6) . .
Co4' O9 Ho4 8.4(2) . .
P3 O9 Ho3 96.3(5) . .
Co4' O9 Ho3 116.0(5) . .
Ho4 O9 Ho3 110.8(3) . .
Co1 O10 Ho3 102.3(3) . 4_565
Co1 O10 Ho3 102.3(3) . .
Ho3 O10 Ho3 115.1(5) 4_565 .
Co1 O10 H10D 112.1 . .
Ho3 O10 H10D 112.1 4_565 .
Ho3 O10 H10D 112.1 . .
Co3 O11 Ho2 101.5(3) . .
Co3 O11 Ho2 101.5(3) . 4_565
Ho2 O11 Ho2 109.7(4) . 4_565
Co3 O11 H11D 114.2 . .
Ho2 O11 H11D 114.2 . .
Ho2 O11 H11D 114.2 4_565 .
Co1 O12 Co3 99.8(3) . .
Co1 O12 Ho2 100.0(3) . .
Co3 O12 Ho2 100.5(3) . .
Co1 O12 H12D 117.7 . .
Co3 O12 H12D 117.7 . .
Ho2 O12 H12D 117.7 . .
Co1 O13 Ho2 100.7(3) . 4_565
Co1 O13 Ho2 100.7(3) . .
Ho2 O13 Ho2 109.1(5) 4_565 .
Co1 O13 H13A 114.9 . .
Ho2 O13 H13A 114.9 4_565 .
Ho2 O13 H13A 114.9 . .
Co3 O14 Ho1 102.6(3) . 4_565
Co3 O14 Ho1 102.6(3) . .
Ho1 O14 Ho1 117.4(4) 4_565 .
Co3 O14 H14A 111.2 . .
Ho1 O14 H14A 111.2 4_565 .
Ho1 O14 H14A 111.2 . .
C28 O15 Ho1 150.3(15) . .
C28 O15' Ho1 124.6(15) . .
C28 O16 Co4 134.9(9) . .
C28 O16 Ho4' 131.5(9) . .
Co4 O16 Ho4' 16.99(13) . .
C23 O21 Co4' 131.0(12) . .
C23 O21 Ho4 139.7(11) . .
Co4' O21 Ho4 14.60(16) . .
C23 O22 Ho3 148.8(12) . .
C45 O23 Ho3 138.0(16) . .
C41 O24 Ho3 142.2(13) . .
C33 O25 Ho1 139.2(9) . .
C37 O26 Ho1 140.3(10) . .
C69 O30 Ho2 90.0(16) . .
C69 O31 Ho2 89.7(18) . .
C69 O31 H2WC 103.9 . .
Ho2 O31 H2WC 97.7 . .
C69 O31 H2WD 19.8 . .
Ho2 O31 H2WD 106.7 . .
H2WC O31 H2WD 110.5 . .
O30 C69 O31 124(3) . .
O30 C69 C70 120(2) . .
O31 C69 C70 115(2) . .
O30 C69 Ho2 62.8(14) . .
O31 C69 Ho2 61.7(15) . .
C70 C69 Ho2 174.3(14) . .
O30 C69 H2WD 137.8 . .
O31 C69 H2WD 20.5 . .
C70 C69 H2WD 96.1 . .
Ho2 C69 H2WD 79.8 . .
C71 C70 C73 108.5(16) . .
C71 C70 C72 108.5(16) . .
C73 C70 C72 108.3(16) . .
C71 C70 C69 110.6(15) . .
C73 C70 C69 110.6(15) . .
C72 C70 C69 110.3(15) . .
C70 C71 H71A 109.5 . .
C70 C71 H71B 109.5 . .
H71A C71 H71B 109.5 . .
C70 C71 H71C 109.5 . .
H71A C71 H71C 109.5 . .
H71B C71 H71C 109.5 . .
C70 C72 H72A 109.5 . .
C70 C72 H72B 109.5 . .
H72A C72 H72B 109.5 . .
C70 C72 H72C 109.5 . .
H72A C72 H72C 109.5 . .
H72B C72 H72C 109.5 . .
C70 C73 H73A 109.5 . .
C70 C73 H73B 109.5 . .
H73A C73 H73B 109.5 . .
C70 C73 H73C 109.5 . .
H73A C73 H73C 109.5 . .
H73B C73 H73C 109.5 . .
Ho2 O2W H2WB 105.8 . .
Ho2 O2W H2WA 119.8 . .
H2WB O2W H2WA 107.3 . .
C69' O30' Ho2 94.4(14) . .
C69' O31' Ho2 103.0(17) . .
C69' O31' H2WB 55.4 . .
Ho2 O31' H2WB 119.5 . .
C69' O31' H2WA 117.8 . .
Ho2 O31' H2WA 137.9 . .
H2WB O31' H2WA 79.3 . .
O30' C69' O31' 110(2) . .
O30' C69' C70' 123.8(13) . .
O31' C69' C70' 124.3(14) . .
O30' C69' Ho2 59.3(12) . .
O31' C69' Ho2 51.3(14) . .
C70' C69' Ho2 174.0(13) . .
O30' C69' H2WB 132.1 . .
O31' C69' H2WB 54.9 . .
C70' C69' H2WB 94.1 . .
Ho2 C69' H2WB 86.1 . .
C69' C70' C72' 111.7(10) . .
C69' C70' C73' 111.2(9) . .
C72' C70' C73' 107.7(9) . .
C69' C70' C71' 111.2(9) . .
C72' C70' C71' 107.5(10) . .
C73' C70' C71' 107.3(11) . .
C70' C71' H71D 109.5 . .
C70' C71' H71E 109.5 . .
H71D C71' H71E 109.5 . .
C70' C71' H71F 109.5 . .
H71D C71' H71F 109.5 . .
H71E C71' H71F 109.5 . .
C70' C72' H72D 109.5 . .
C70' C72' H72E 109.5 . .
H72D C72' H72E 109.5 . .
C70' C72' H72F 109.5 . .
H72D C72' H72F 109.5 . .
H72E C72' H72F 109.5 . .
C70' C73' H73D 109.5 . .
C70' C73' H73E 109.5 . .
H73D C73' H73E 109.5 . .
C70' C73' H73F 109.5 . .
H73D C73' H73F 109.5 . .
H73E C73' H73F 109.5 . .
Ho2 O2W' H2WC 121.5 . .
Ho2 O2W' H2WD 118.5 . .
H2WC O2W' H2WD 120.0 . .
Co2 O33 Ho4 101.4(4) . .
Co2 O33 Ho4' 106.7(4) . .
Ho4 O33 Ho4' 83.6(3) . .
Co2 O33 Co4' 101.1(4) . .
Ho4 O33 Co4' 14.38(15) . .
Ho4' O33 Co4' 97.4(3) . .
Co2 O33 Co4 96.5(4) . .
Ho4 O33 Co4 98.2(3) . .
Ho4' O33 Co4 16.40(11) . .
Co4' O33 Co4 112.4(4) . .
Co2 O33 H3D 118.8 . .
Ho4 O33 H3D 118.8 . .
Ho4' O33 H3D 121.0 . .
Co4' O33 H3D 107.7 . .
Co4 O33 H3D 118.8 . .
Co2 O1W H1WA 120.0 . .
Co2 O1W H1WB 119.9 . .
H1WA O1W H1WB 120.0 . .
C3 C1 C4 110.6(11) . .
C3 C1 C2 110.4(11) . .
C4 C1 C2 110.2(11) . .
C3 C1 P2 109.1(9) . .
C4 C1 P2 108.0(8) . .
C2 C1 P2 108.4(9) . .
C1 C2 H2A 109.5 . .
C1 C2 H2B 109.5 . .
H2A C2 H2B 109.5 . .
C1 C2 H2C 109.5 . .
H2A C2 H2C 109.5 . .
H2B C2 H2C 109.5 . .
C1 C3 H3A 109.5 . .
C1 C3 H3B 109.5 . .
H3A C3 H3B 109.5 . .
C1 C3 H3C 109.5 . .
H3A C3 H3C 109.5 . .
H3B C3 H3C 109.5 . .
C1 C4 H4A 109.5 . .
C1 C4 H4B 109.5 . .
H4A C4 H4B 109.5 . .
C1 C4 H4C 109.5 . .
H4A C4 H4C 109.5 . .
H4B C4 H4C 109.5 . .
C7 C5 C6 109.9(12) . .
C7 C5 C8 109.7(12) . .
C6 C5 C8 110.5(12) . .
C7 C5 P1 109.4(9) . .
C6 C5 P1 108.0(8) . .
C8 C5 P1 109.3(9) . .
C5 C6 H6A 109.5 . .
C5 C6 H6B 109.5 . .
H6A C6 H6B 109.5 . .
C5 C6 H6C 109.5 . .
H6A C6 H6C 109.5 . .
H6B C6 H6C 109.5 . .
C5 C7 H7A 109.5 . .
C5 C7 H7B 109.5 . .
H7A C7 H7B 109.5 . .
C5 C7 H7C 109.5 . .
H7A C7 H7C 109.5 . .
H7B C7 H7C 109.5 . .
C5 C8 H8A 109.5 . .
C5 C8 H8B 109.5 . .
H8A C8 H8B 109.5 . .
C5 C8 H8C 109.5 . .
H8A C8 H8C 109.5 . .
H8B C8 H8C 109.5 . .
C10 C9 C12 109.6(16) . .
C10 C9 C11 110.0(17) . .
C12 C9 C11 110.0(17) . .
C10 C9 P3 111.2(13) . .
C12 C9 P3 107.8(13) . .
C11 C9 P3 108.2(12) . .
C9 C10 H10A 109.5 . .
C9 C10 H10B 109.5 . .
H10A C10 H10B 109.5 . .
C9 C10 H10C 109.5 . .
H10A C10 H10C 109.5 . .
H10B C10 H10C 109.5 . .
C9 C11 H11A 109.5 . .
C9 C11 H11B 109.5 . .
H11A C11 H11B 109.5 . .
C9 C11 H11C 109.5 . .
H11A C11 H11C 109.5 . .
H11B C11 H11C 109.5 . .
C9 C12 H12A 109.5 . .
C9 C12 H12B 109.5 . .
H12A C12 H12B 109.5 . .
C9 C12 H12C 109.5 . .
H12A C12 H12C 109.5 . .
H12B C12 H12C 109.5 . .
O21 C23 O22 117.7(16) . .
O21 C23 C24 121.4(19) . .
O22 C23 C24 119.3(19) . .
C26 C24 C23 103.0(18) . .
C26 C24 C27 113(2) . .
C23 C24 C27 110.9(17) . .
C26 C24 C25 110(2) . .
C23 C24 C25 109.3(19) . .
C27 C24 C25 110.1(19) . .
C24 C25 H25A 109.5 . .
C24 C25 H25B 109.5 . .
H25A C25 H25B 109.5 . .
C24 C25 H25C 109.5 . .
H25A C25 H25C 109.5 . .
H25B C25 H25C 109.5 . .
C24 C26 H26A 109.5 . .
C24 C26 H26B 109.5 . .
H26A C26 H26B 109.5 . .
C24 C26 H26C 109.5 . .
H26A C26 H26C 109.5 . .
H26B C26 H26C 109.5 . .
C24 C27 H27A 109.5 . .
C24 C27 H27B 109.5 . .
H27A C27 H27B 109.5 . .
C24 C27 H27C 109.5 . .
H27A C27 H27C 109.5 . .
H27B C27 H27C 109.5 . .
O15 C28 O16 113.0(15) . .
O15 C28 O15' 37.9(10) . .
O16 C28 O15' 132.8(15) . .
O15 C28 C29 128.6(16) . .
O16 C28 C29 116.6(13) . .
O15' C28 C29 106.7(15) . .
C30 C29 C32 119.5(15) . .
C30 C29 C28 115.6(15) . .
C32 C29 C28 116.8(15) . .
C30 C29 C31 97.3(17) . .
C32 C29 C31 99.7(16) . .
C28 C29 C31 101.7(13) . .
C29 C30 H30A 109.5 . .
C29 C30 H30B 109.5 . .
H30A C30 H30B 109.5 . .
C29 C30 H30C 109.5 . .
H30A C30 H30C 109.5 . .
H30B C30 H30C 109.5 . .
C29 C31 H31A 109.5 . .
C29 C31 H31B 109.5 . .
H31A C31 H31B 109.5 . .
C29 C31 H31C 109.5 . .
H31A C31 H31C 109.5 . .
H31B C31 H31C 109.5 . .
C29 C32 H32A 109.5 . .
C29 C32 H32B 109.5 . .
H32A C32 H32B 109.5 . .
C29 C32 H32C 109.5 . .
H32A C32 H32C 109.5 . .
H32B C32 H32C 109.5 . .
O25 C33 O25 124.6(15) . 4_565
O25 C33 C34 117.6(8) . .
O25 C33 C34 117.6(8) 4_565 .
C35 C34 C36 112.0(14) . 4_565
C35 C34 C36 112.0(14) . .
C36 C34 C36 100(2) 4_565 .
C35 C34 C33 109.5(15) . .
C36 C34 C33 111.4(12) 4_565 .
C36 C34 C33 111.4(12) . .
C34 C35 H35A 109.5 . .
C34 C35 H35B 109.5 . .
H35A C35 H35B 109.5 . .
C34 C35 H35C 109.5 . .
H35A C35 H35C 109.5 . .
H35B C35 H35C 109.5 . .
C34 C36 H36A 109.5 . .
C34 C36 H36B 109.5 . .
H36A C36 H36B 109.5 . .
C34 C36 H36C 109.5 . .
H36A C36 H36C 109.5 . .
H36B C36 H36C 109.5 . .
O26 C37 O26 124.8(17) 4_565 .
O26 C37 C38 117.6(8) 4_565 .
O26 C37 C38 117.6(8) . .
C37 C38 C40 105.8(14) . .
C37 C38 C39 112.2(10) . .
C40 C38 C39 109.2(10) . .
C37 C38 C39 112.2(10) . 4_565
C40 C38 C39 109.2(10) . 4_565
C39 C38 C39 108.3(15) . 4_565
C38 C39 H39A 109.5 . .
C38 C39 H39B 109.5 . .
H39A C39 H39B 109.5 . .
C38 C39 H39C 109.5 . .
H39A C39 H39C 109.5 . .
H39B C39 H39C 109.5 . .
C38 C40 H40A 109.5 . .
C38 C40 H40B 109.5 . .
H40A C40 H40B 109.5 . .
C38 C40 H40C 109.5 . .
H40A C40 H40C 109.5 . .
H40B C40 H40C 109.5 . .
O24 C41 O24 122(2) . 4_565
O24 C41 C42 118.7(11) . .
O24 C41 C42 118.7(11) 4_565 .
C41 C42 C43 113(3) . .
C41 C42 C44 114.5(18) . .
C43 C42 C44 110.4(17) . .
C41 C42 C44 114.5(18) . 4_565
C43 C42 C44 110.4(17) . 4_565
C44 C42 C44 93(2) . 4_565
C42 C43 H43A 109.5 . .
C42 C43 H43B 109.5 . .
H43A C43 H43B 109.5 . .
C42 C43 H43C 109.5 . .
H43A C43 H43C 109.5 . .
H43B C43 H43C 109.5 . .
C42 C44 H44A 109.5 . .
C42 C44 H44B 109.5 . .
H44A C44 H44B 109.5 . .
C42 C44 H44C 109.5 . .
H44A C44 H44C 109.5 . .
H44B C44 H44C 109.5 . .
O23 C45 O23 127(2) . 4_565
O23 C45 C46 116.7(12) . .
O23 C45 C46 116.7(12) 4_565 .
C47 C46 C47 115(2) . 4_565
C47 C46 C48 108.0(15) . .
C47 C46 C48 108.0(15) 4_565 .
C47 C46 C45 111.0(13) . .
C47 C46 C45 111.0(13) 4_565 .
C48 C46 C45 104(2) . .
C46 C47 H47A 109.5 . .
C46 C47 H47B 109.5 . .
H47A C47 H47B 109.5 . .
C46 C47 H47C 109.5 . .
H47A C47 H47C 109.5 . .
H47B C47 H47C 109.5 . .
C46 C48 H48A 109.5 . .
C46 C48 H48B 109.5 . .
H48A C48 H48B 109.5 . .
C46 C48 H48C 109.5 . .
H48A C48 H48C 109.5 . .
H48B C48 H48C 109.5 . .
N1S C1S C2S 151(10) . .
C1S C2S H2SA 134.9 . .
C1S C2S H2SC 95.7 . .
H2SA C2S H2SC 109.5 . .
C3S N2S C3S 73(10) 4_565 .
C3S C3S N2S 53(5) 4_565 .
C3S C3S C4S 62(4) 4_565 .
N2S C3S C4S 115(9) . .
C3S C4S C3S 57(8) 4_565 .
C3S C4S H4SA 158.2 4_565 .
C3S C4S H4SA 113.4 . .
C3S C4S H4SB 64.9 4_565 .
C3S C4S H4SB 114.6 . .
H4SA C4S H4SB 109.5 . .
C3S C4S H4SC 91.9 4_565 .
C3S C4S H4SC 99.9 . .
H4SA C4S H4SC 109.5 . .
H4SB C4S H4SC 109.5 . .
H3WA O3W H3WB 120.0 . .

loop_
_geom_bond_atom_site_label_1
_geom_bond_atom_site_label_2
_geom_bond_distance
_geom_bond_site_symmetry_2
Ho1 O15 2.180(17) .
Ho1 O3' 2.198(14) .
Ho1 O26 2.241(8) .
Ho1 O25 2.279(8) .
Ho1 O15' 2.308(19) .
Ho1 O14 2.328(5) .
Ho1 O3 2.339(14) .
Ho1 O4 2.370(7) .
Ho1 O6 2.456(7) .
Ho1 P1 3.056(3) .
Ho1 Co3 3.4655(17) .
Ho1 Ho4' 3.7954(17) .
Ho2 O31' 2.25(2) .
Ho2 O7 2.265(9) .
Ho2 O5 2.267(8) .
Ho2 O2W' 2.31(3) .
Ho2 O11 2.339(6) .
Ho2 O13 2.347(7) .
Ho2 O12 2.373(7) .
Ho2 O30' 2.427(19) .
Ho2 O31 2.51(3) .
Ho2 O30 2.534(18) .
Ho2 O2W 2.604(19) .
Ho2 C69' 2.81(2) .
Ho3 O22 2.180(13) .
Ho3 O24 2.212(11) .
Ho3 O23 2.294(11) .
Ho3 O1' 2.323(16) .
Ho3 O10 2.326(6) .
Ho3 O1 2.328(16) .
Ho3 O8 2.382(9) .
Ho3 O9 2.484(11) .
Ho3 P3 3.057(5) .
Ho3 Co1 3.4426(19) .
Ho3 Ho3 3.9244(18) 4_565
Co1 O12 2.080(7) .
Co1 O12 2.080(7) 4_565
Co1 O13 2.083(11) .
Co1 O10 2.092(11) .
Co1 O8 2.100(9) 4_565
Co1 O8 2.100(9) .
Co1 Ho2 3.4155(18) 4_565
Co1 Ho3 3.4426(18) 4_565
Co2 O18' 1.88(2) .
Co2 O33 1.981(9) .
Co2 O1W 1.973(13) .
Co2 O19 2.01(2) .
Co2 O19' 2.05(2) .
Co2 O18 2.13(2) .
Co2 O28 2.358(19) .
Co2 C13' 2.49(3) .
Co2 C18 2.49(3) .
Co2 Ho4 3.204(3) .
Co2 Ho4' 3.348(3) .
Co3 O12 2.078(7) .
Co3 O12 2.078(7) 4_565
Co3 O11 2.081(10) .
Co3 O4 2.087(7) .
Co3 O4 2.087(7) 4_565
Co3 O14 2.110(9) .
Co3 Ho2 3.4276(17) 4_565
Co3 Ho1 3.4655(17) 4_565
Co4 O17 2.041(19) .
Co4 O6 2.045(9) .
Co4 O16 2.090(10) .
Co4 O2 2.160(16) .
Co4 O28 2.267(17) .
Co4 O33 2.284(10) .
Co4 Ho4 3.360(5) .
Ho4 O33 2.158(8) .
Ho4 O20 2.24(2) .
Ho4 O21 2.240(9) .
Ho4 O2 2.327(14) .
Ho4 O9 2.369(9) .
Ho4 O27 2.367(18) .
Ho4 O1 2.467(17) .
Ho4 O28 2.649(19) .
Ho4 C50 2.82(5) .
Ho4 P2 3.086(4) .
O1 P2 1.468(15) .
O2 P2 1.662(16) .
O3 P2 1.490(15) .
O17 C13 1.23(3) .
O18 C13 1.29(3) .
C13 C14 1.524(10) .
C14 C17 1.517(11) .
C14 C15 1.519(8) .
C14 C16 1.520(11) .
C15 H15A 0.9800 .
C15 H15B 0.9800 .
C15 H15C 0.9800 .
C16 H16A 0.9800 .
C16 H16B 0.9800 .
C16 H16C 0.9800 .
C17 H17A 0.9800 .
C17 H17B 0.9800 .
C17 H17C 0.9800 .
O27 C50 1.19(4) .
O28 C50 1.30(5) .
C50 C51 1.57(6) .
C51 C53 1.51(2) .
C51 C52 1.51(2) .
C51 C54 1.51(2) .
C52 H52A 0.9800 .
C52 H52B 0.9800 .
C52 H52C 0.9800 .
C53 H53A 0.9800 .
C53 H53B 0.9800 .
C53 H53C 0.9800 .
C54 H54A 0.9800 .
C54 H54B 0.9800 .
C54 H54C 0.9800 .
O19 C18 1.15(4) .
O20 C18 1.31(4) .
C18 C19 1.520(10) .
C19 C21 1.503(13) .
C19 C22 1.505(13) .
C19 C20 1.510(9) .
C20 H20A 0.9800 .
C20 H20B 0.9800 .
C20 H20C 0.9800 .
C21 H21A 0.9800 .
C21 H21B 0.9800 .
C21 H21C 0.9800 .
C22 H22A 0.9800 .
C22 H22B 0.9800 .
C22 H22C 0.9800 .
Ho4' O33 2.189(8) .
Ho4' O16 2.207(8) .
Ho4' O6 2.277(7) .
Ho4' O17' 2.279(19) .
Ho4' O29' 2.333(17) .
Ho4' O2' 2.347(15) .
Ho4' O3' 2.510(17) .
Ho4' O27' 2.679(17) .
Ho4' C50' 2.91(5) .
Ho4' P2 2.927(4) .
Ho4' Co4' 3.361(6) .
Co4' O9 1.892(12) .
Co4' O20' 2.04(2) .
Co4' O21 2.096(11) .
Co4' O2' 2.173(15) .
Co4' O33 2.282(11) .
Co4' O27' 2.30(2) .
O1' P2 1.595(17) .
O2' P2 1.446(15) .
O3' P2 1.489(14) .
O17' C13' 1.20(3) .
O18' C13' 1.25(3) .
C13' C14' 1.522(10) .
C14' C15' 1.49(2) .
C14' C16' 1.49(2) .
C14' C17' 1.50(2) .
C15' H15D 0.9800 .
C15' H15E 0.9800 .
C15' H15F 0.9800 .
C16' H16D 0.9800 .
C16' H16E 0.9800 .
C16' H16F 0.9800 .
C17' H17D 0.9800 .
C17' H17E 0.9800 .
C17' H17F 0.9800 .
O27' C50' 1.29(5) .
O29' C50' 1.26(3) .
C50' C51' 1.48(6) .
C51' C54' 1.50(2) .
C51' C53' 1.50(2) .
C51' C52' 1.50(2) .
C52' H52D 0.9800 .
C52' H52E 0.9800 .
C52' H52F 0.9800 .
C53' H53D 0.9800 .
C53' H53E 0.9800 .
C53' H53F 0.9800 .
C54' H54D 0.9800 .
C54' H54E 0.9800 .
C54' H54F 0.9800 .
O19' C18' 1.30(4) .
O20' C18' 1.17(3) .
C18' C19' 1.525(10) .
C19' C21' 1.516(13) .
C19' C22' 1.518(13) .
C19' C20' 1.520(9) .
C20' H20D 0.9800 .
C20' H20E 0.9800 .
C20' H20F 0.9800 .
C21' H21D 0.9800 .
C21' H21E 0.9800 .
C21' H21F 0.9800 .
C22' H22D 0.9800 .
C22' H22E 0.9800 .
C22' H22F 0.9800 .
P1 O5 1.507(8) .
P1 O4 1.542(8) .
P1 O6 1.549(8) .
P1 C5 1.820(11) .
P2 C1 1.812(11) .
P3 O7 1.499(10) .
P3 O9 1.531(9) .
P3 O8 1.540(11) .
P3 C9 1.819(14) .
O10 Ho3 2.326(6) 4_565
O10 H10D 1.0000 .
O11 Ho2 2.339(6) 4_565
O11 H11D 1.0000 .
O12 H12D 1.0000 .
O13 Ho2 2.347(7) 4_565
O13 H13A 1.0000 .
O14 Ho1 2.328(5) 4_565
O14 H14A 1.0000 .
O15 C28 1.22(2) .
O15' C28 1.38(3) .
O16 C28 1.227(16) .
O21 C23 1.24(2) .
O22 C23 1.27(2) .
O23 C45 1.231(15) .
O24 C41 1.240(14) .
O25 C33 1.255(10) .
O26 C37 1.252(11) .
O30 C69 1.30(3) .
O31 C69 1.36(4) .
O31 H2WC 1.0414 .
O31 H2WD 0.7384 .
C69 C70 1.49(4) .
C69 H2WD 0.7145 .
C70 C71 1.36(2) .
C70 C73 1.36(2) .
C70 C72 1.37(2) .
C71 H71A 0.9800 .
C71 H71B 0.9800 .
C71 H71C 0.9800 .
C72 H72A 0.9800 .
C72 H72B 0.9800 .
C72 H72C 0.9800 .
C73 H73A 0.9800 .
C73 H73B 0.9800 .
C73 H73C 0.9800 .
O2W H2WB 0.8501 .
O2W H2WA 0.8500 .
O30' C69' 1.252(10) .
O31' C69' 1.253(10) .
O31' H2WB 1.0937 .
O31' H2WA 1.0510 .
C69' C70' 1.517(10) .
C69' H2WB 1.1003 .
C70' C72' 1.525(8) .
C70' C73' 1.528(11) .
C70' C71' 1.531(11) .
C71' H71D 0.9800 .
C71' H71E 0.9800 .
C71' H71F 0.9800 .
C72' H72D 0.9800 .
C72' H72E 0.9800 .
C72' H72F 0.9800 .
C73' H73D 0.9800 .
C73' H73E 0.9800 .
C73' H73F 0.9800 .
O2W' H2WC 0.8500 .
O2W' H2WD 0.8500 .
O33 H3D 1.0000 .
O1W H1WA 0.8500 .
O1W H1WB 0.8500 .
C1 C3 1.506(18) .
C1 C4 1.542(17) .
C1 C2 1.540(16) .
C2 H2A 0.9800 .
C2 H2B 0.9800 .
C2 H2C 0.9800 .
C3 H3A 0.9800 .
C3 H3B 0.9800 .
C3 H3C 0.9800 .
C4 H4A 0.9800 .
C4 H4B 0.9800 .
C4 H4C 0.9800 .
C5 C7 1.516(18) .
C5 C6 1.532(18) .
C5 C8 1.529(18) .
C6 H6A 0.9800 .
C6 H6B 0.9800 .
C6 H6C 0.9800 .
C7 H7A 0.9800 .
C7 H7B 0.9800 .
C7 H7C 0.9800 .
C8 H8A 0.9800 .
C8 H8B 0.9800 .
C8 H8C 0.9800 .
C9 C10 1.48(2) .
C9 C12 1.54(3) .
C9 C11 1.56(2) .
C10 H10A 0.9800 .
C10 H10B 0.9800 .
C10 H10C 0.9800 .
C11 H11A 0.9800 .
C11 H11B 0.9800 .
C11 H11C 0.9800 .
C12 H12A 0.9800 .
C12 H12B 0.9800 .
C12 H12C 0.9800 .
C23 C24 1.51(2) .
C24 C26 1.48(3) .
C24 C27 1.52(3) .
C24 C25 1.57(3) .
C25 H25A 0.9800 .
C25 H25B 0.9800 .
C25 H25C 0.9800 .
C26 H26A 0.9800 .
C26 H26B 0.9800 .
C26 H26C 0.9800 .
C27 H27A 0.9800 .
C27 H27B 0.9800 .
C27 H27C 0.9800 .
C28 C29 1.514(19) .
C29 C30 1.43(2) .
C29 C32 1.44(2) .
C29 C31 1.62(3) .
C30 H30A 0.9800 .
C30 H30B 0.9800 .
C30 H30C 0.9800 .
C31 H31A 0.9800 .
C31 H31B 0.9800 .
C31 H31C 0.9800 .
C32 H32A 0.9800 .
C32 H32B 0.9800 .
C32 H32C 0.9800 .
C33 O25 1.255(10) 4_565
C33 C34 1.55(2) .
C34 C35 1.41(3) .
C34 C36 1.45(2) 4_565
C34 C36 1.45(2) .
C35 H35A 0.9800 .
C35 H35B 0.9800 .
C35 H35C 0.9800 .
C36 H36A 0.9800 .
C36 H36B 0.9800 .
C36 H36C 0.9800 .
C37 O26 1.252(11) 4_565
C37 C38 1.48(2) .
C38 C40 1.52(3) .
C38 C39 1.547(16) .
C38 C39 1.547(16) 4_565
C39 H39A 0.9800 .
C39 H39B 0.9800 .
C39 H39C 0.9800 .
C40 H40A 0.9800 .
C40 H40B 0.9800 .
C40 H40C 0.9800 .
C41 O24 1.240(14) 4_565
C41 C42 1.37(3) .
C42 C43 1.44(4) .
C42 C44 1.48(3) .
C42 C44 1.48(3) 4_565
C43 H43A 0.9800 .
C43 H43B 0.9800 .
C43 H43C 0.9800 .
C44 H44A 0.9800 .
C44 H44B 0.9800 .
C44 H44C 0.9800 .
C45 O23 1.231(15) 4_565
C45 C46 1.58(3) .
C46 C47 1.461(19) .
C46 C47 1.461(19) 4_565
C46 C48 1.53(3) .
C47 H47A 0.9800 .
C47 H47B 0.9800 .
C47 H47C 0.9800 .
C48 H48A 0.9800 .
C48 H48B 0.9800 .
C48 H48C 0.9800 .
N1S C1S 1.20(7) .
C1S C2S 1.50(7) .
C2S H2SA 0.9800 .
C2S H2SC 0.9801 .
N2S C3S 1.33(9) 4_565
N2S C3S 1.33(9) .
C3S C3S 1.6(2) 4_565
C3S C4S 1.67(8) .
C4S C3S 1.67(8) 4_565
C4S H4SA 0.9600 .
C4S H4SB 0.9600 .
C4S H4SC 0.9599 .
O3W H3WA 0.8500 .
O3W H3WB 0.8499 .
